data_4315352
loop_
_publ_author_name
'Glen E. Alliger'
'Peter M\"uller'
'Christopher C. Cummins'
'Daniel G. Nocera'

_publ_section_title
;
 Cofacial Dicobalt Complex of a Binucleating Hexacarboxamide Cryptand
 Ligand
;
_journal_name_full 'Inorganic Chemistry'
_journal_page_first 3697
_journal_page_last 3699
_journal_paper_doi 10.1021/ic100395a
_journal_volume 49
_journal_year 2010
_chemical_formula_sum 'C119 H176 Co2 K3 N9 O35.5'
_chemical_formula_weight 2535.85
_chemical_name_systematic
; 
 ? 
;
_space_group_IT_number 2
_symmetry_cell_setting triclinic
_symmetry_space_group_name_Hall '-P 1'
_symmetry_space_group_name_H-M 'P -1'
_atom_sites_solution_hydrogens geom
_atom_sites_solution_primary direct
_atom_sites_solution_secondary difmap
_audit_creation_method SHELXL-97
_cell_angle_alpha 93.1230(10)
_cell_angle_beta 90.3350(10)
_cell_angle_gamma 115.4030(10)
_cell_formula_units_Z 2
_cell_length_a 15.0760(3)
_cell_length_b 17.0426(3)
_cell_length_c 29.1340(5)
_cell_measurement_reflns_used 9851
_cell_measurement_temperature 100(2)
_cell_measurement_theta_max 68.26
_cell_measurement_theta_min 2.88
_cell_volume 6748.2(2)
_computing_cell_refinement 'SAINT 7.46A (Bruker-AXS, 2009)'
_computing_data_collection 'APEX2 v2009.3.0 (Bruker-AXS, 2009)'
_computing_data_reduction 'SAINT 7.46A (Bruker-AXS, 2009)'
_computing_molecular_graphics 'Bruker SHELXTL'
_computing_publication_material 'Bruker SHELXTL'
_computing_structure_refinement 'SHELXL-97 (Sheldrick, 2008)'
_computing_structure_solution 'SHELXS-97 (Sheldrick, 2008)'
_diffrn_ambient_temperature 100(2)
_diffrn_detector_area_resol_mean 8.3
_diffrn_measured_fraction_theta_full 0.963
_diffrn_measured_fraction_theta_max 0.963
_diffrn_measurement_device_type 'Bruker Smart APEX CCD'
_diffrn_measurement_method 'omega and phi scans'
_diffrn_radiation_monochromator graphite
_diffrn_radiation_source 'fine-focus sealed tube'
_diffrn_radiation_type CuK\a
_diffrn_radiation_wavelength 1.54178
_diffrn_reflns_av_R_equivalents 0.0339
_diffrn_reflns_av_sigmaI/netI 0.0245
_diffrn_reflns_limit_h_max 18
_diffrn_reflns_limit_h_min -18
_diffrn_reflns_limit_k_max 20
_diffrn_reflns_limit_k_min -19
_diffrn_reflns_limit_l_max 34
_diffrn_reflns_limit_l_min -34
_diffrn_reflns_number 130252
_diffrn_reflns_theta_full 67.57
_diffrn_reflns_theta_max 67.57
_diffrn_reflns_theta_min 2.88
_exptl_absorpt_coefficient_mu 3.384
_exptl_absorpt_correction_T_max 0.3447
_exptl_absorpt_correction_T_min 0.3113
_exptl_absorpt_correction_type multi-scan
_exptl_absorpt_process_details 'SADABS (Sheldrick, 2009)'
_exptl_crystal_colour purple
_exptl_crystal_density_diffrn 1.248
_exptl_crystal_density_method 'not measured'
_exptl_crystal_description block
_exptl_crystal_F_000 2696
_exptl_crystal_size_max 0.45
_exptl_crystal_size_mid 0.41
_exptl_crystal_size_min 0.40
_platon_squeeze_details
;
'Squeeze Reference: P. v.d. Sluis & A.L. Spek Acta Cryst. (1990), A46, 194.' 
'PLATON Reference: Spek, A.L. (2003), J.Appl.Cryst. 36, 7-13.'
'Complete FCF generated by Platon file given below.'
;
_refine_diff_density_max 0.868
_refine_diff_density_min -0.509
_refine_diff_density_rms 0.066
_refine_ls_extinction_method none
_refine_ls_goodness_of_fit_ref 1.075
_refine_ls_hydrogen_treatment constr
_refine_ls_matrix_type full
_refine_ls_number_parameters 2298
_refine_ls_number_reflns 23457
_refine_ls_number_restraints 10816
_refine_ls_restrained_S_all 1.121
_refine_ls_R_factor_all 0.0801
_refine_ls_R_factor_gt 0.0691
_refine_ls_shift/su_max 0.001
_refine_ls_shift/su_mean 0.000
_refine_ls_structure_factor_coef Fsqd
_refine_ls_weighting_details 'calc w=1/[\s^2^(Fo^2^)+(0.1334P)^2^+3.7721P] where P=(Fo^2^+2Fc^2^)/3'
_refine_ls_weighting_scheme calc
_refine_ls_wR_factor_gt 0.2070
_refine_ls_wR_factor_ref 0.2178
_reflns_number_gt 18685
_reflns_number_total 23457
_reflns_threshold_expression >2sigma(I)
_cod_data_source_file ic100395a_si_003_2.cif
_cod_data_source_block d09067_pm_squeeze
_cod_depositor_comments
;
The following automatic conversions were performed:

'_symmetry_cell_setting' value 'Triclinic' changed to 'triclinic'
according to the built-in table from CIF Core dictionary named
'cif_core.dic' version 2.4.1 from 2010-06-29.

Automatic conversion script
Id: cif_fix_values 1646 2011-03-28 12:23:43Z adriana 
;
_cod_original_formula_sum 'C119 H176 Co2 K3 N9 O35.50'
_cod_database_code 4315352
_cod_database_fobs_code 4315352

loop_
_symmetry_equiv_pos_as_xyz
'x, y, z'
'-x, -y, -z'

loop_
_atom_site_label
_atom_site_type_symbol
_atom_site_fract_x
_atom_site_fract_y
_atom_site_fract_z
_atom_site_U_iso_or_equiv
_atom_site_adp_type
_atom_site_occupancy
_atom_site_symmetry_multiplicity
_atom_site_calc_flag
_atom_site_refinement_flags
_atom_site_disorder_assembly
_atom_site_disorder_group
N3 N 0.2869(14) 0.5797(18) 0.2499(6) 0.041(3) Uani 0.64(3) 1 d PDU A 1
C3 C 0.2222(16) 0.596(2) 0.2605(7) 0.039(3) Uani 0.64(3) 1 d PDU A 1
N3A N 0.219(2) 0.596(3) 0.2496(9) 0.036(4) Uani 0.36(3) 1 d PDU A 2
C3A C 0.283(3) 0.578(4) 0.2394(12) 0.043(4) Uani 0.36(3) 1 d PDU A 2
Co1 Co 0.40165(4) 0.54770(4) 0.23015(2) 0.04849(16) Uani 1 1 d U . .
N1 N 0.5374(2) 0.5059(2) 0.21126(12) 0.0587(8) Uani 1 1 d U A .
C101 C 0.5041(3) 0.4176(3) 0.22740(15) 0.0627(10) Uani 1 1 d U . .
H10A H 0.5283 0.4211 0.2595 0.075 Uiso 1 1 calc R A .
H10B H 0.5313 0.3842 0.2079 0.075 Uiso 1 1 calc R . .
C102 C 0.3929(3) 0.3716(3) 0.22508(14) 0.0555(9) Uani 1 1 d U A .
H10C H 0.3683 0.3649 0.1929 0.067 Uiso 1 1 calc R . .
H10D H 0.3699 0.3131 0.2371 0.067 Uiso 1 1 calc R . .
N101 N 0.3569(2) 0.4258(2) 0.25339(11) 0.0511(7) Uani 1 1 d U A .
O101 O 0.2665(2) 0.30772(17) 0.29622(9) 0.0557(6) Uani 1 1 d U A .
C103 C 0.2991(3) 0.3868(3) 0.28759(13) 0.0499(8) Uani 1 1 d DU . .
C201 C 0.5448(3) 0.5087(3) 0.16137(15) 0.0616(10) Uani 1 1 d U . .
H20A H 0.5022 0.4508 0.1465 0.074 Uiso 1 1 calc R A .
H20B H 0.6134 0.5237 0.1528 0.074 Uiso 1 1 calc R . .
C202 C 0.5132(3) 0.5764(3) 0.14478(15) 0.0607(10) Uani 1 1 d U A .
H20C H 0.5588 0.6352 0.1575 0.073 Uiso 1 1 calc R . .
H20D H 0.5140 0.5761 0.1108 0.073 Uiso 1 1 calc R . .
N201 N 0.4140(2) 0.5542(2) 0.16049(11) 0.0524(7) Uani 1 1 d U A .
O201 O 0.3616(2) 0.5677(2) 0.08780(10) 0.0706(8) Uani 1 1 d U A .
C203 C 0.3476(3) 0.5481(3) 0.12838(13) 0.0547(9) Uani 1 1 d DU . .
C301 C 0.6242(3) 0.5717(3) 0.23638(16) 0.0666(11) Uani 1 1 d U . .
H30A H 0.6602 0.6198 0.2164 0.080 Uiso 1 1 calc R A .
H30B H 0.6687 0.5454 0.2449 0.080 Uiso 1 1 calc R . .
C302 C 0.5945(3) 0.6074(3) 0.27961(15) 0.0628(10) Uani 1 1 d U A .
H30C H 0.5647 0.5611 0.3014 0.075 Uiso 1 1 calc R . .
H30D H 0.6527 0.6554 0.2950 0.075 Uiso 1 1 calc R . .
N301 N 0.5227(2) 0.6395(2) 0.26528(11) 0.0531(7) Uani 1 1 d U A .
O301 O 0.59992(19) 0.7639(2) 0.31341(9) 0.0600(7) Uani 1 1 d U A .
C303 C 0.5362(3) 0.7177(3) 0.28348(12) 0.0512(8) Uani 1 1 d DU . .
Co2 Co 0.10422(4) 0.62529(4) 0.27275(2) 0.05197(17) Uani 1 1 d U . .
N2 N -0.0311(2) 0.6602(2) 0.29292(15) 0.0658(9) Uani 1 1 d U A .
C111 C -0.0852(3) 0.5108(3) 0.3142(2) 0.0758(14) Uani 1 1 d U . .
H11A H -0.1196 0.4691 0.3376 0.091 Uiso 1 1 calc R A .
H11B H -0.1175 0.4855 0.2838 0.091 Uiso 1 1 calc R . .
C112 C -0.0899(3) 0.5971(3) 0.3255(2) 0.0752(13) Uani 1 1 d U A .
H11C H -0.1589 0.5890 0.3235 0.090 Uiso 1 1 calc R . .
H11D H -0.0642 0.6190 0.3573 0.090 Uiso 1 1 calc R . .
N102 N 0.0190(2) 0.5272(2) 0.31360(14) 0.0630(9) Uani 1 1 d U A .
O102 O -0.0147(2) 0.4236(2) 0.36586(13) 0.0799(10) Uani 1 1 d U A .
C110 C 0.0423(3) 0.4794(2) 0.34061(14) 0.0542(9) Uani 1 1 d DU . .
C211 C -0.0160(3) 0.6777(3) 0.21089(19) 0.0712(12) Uani 1 1 d U . .
H21A H -0.0535 0.6676 0.1814 0.085 Uiso 1 1 calc R A .
H21B H 0.0302 0.7401 0.2147 0.085 Uiso 1 1 calc R . .
C212 C -0.0853(3) 0.6535(3) 0.25009(19) 0.0726(12) Uani 1 1 d U A .
H21C H -0.1180 0.6930 0.2527 0.087 Uiso 1 1 calc R . .
H21D H -0.1366 0.5933 0.2442 0.087 Uiso 1 1 calc R . .
N202 N 0.0394(2) 0.6240(2) 0.21022(13) 0.0578(8) Uani 1 1 d U A .
O202 O 0.0266(2) 0.6137(2) 0.13079(12) 0.0778(9) Uani 1 1 d U A .
C210 C 0.0527(3) 0.5961(3) 0.16911(16) 0.0606(10) Uani 1 1 d DU . .
C311 C 0.1086(3) 0.7657(4) 0.33954(19) 0.0745(12) Uani 1 1 d U . .
H31A H 0.1417 0.8271 0.3517 0.089 Uiso 1 1 calc R A .
H31B H 0.0947 0.7279 0.3657 0.089 Uiso 1 1 calc R . .
C312 C 0.0136(3) 0.7494(3) 0.3143(2) 0.0761(13) Uani 1 1 d U A .
H31C H -0.0324 0.7574 0.3361 0.091 Uiso 1 1 calc R . .
H31D H 0.0269 0.7916 0.2903 0.091 Uiso 1 1 calc R . .
N302 N 0.1716(2) 0.7468(2) 0.30785(12) 0.0573(8) Uani 1 1 d U A .
O302 O 0.3003(2) 0.8710(2) 0.33806(12) 0.0717(8) Uani 1 1 d U A .
C310 C 0.2644(3) 0.8055(2) 0.31032(15) 0.0542(8) Uani 1 1 d DU . .
C104 C 0.2714(3) 0.4475(2) 0.31679(12) 0.0474(8) Uani 1 1 d DU A .
C105 C 0.1731(3) 0.4326(2) 0.31910(13) 0.0504(8) Uani 1 1 d DU . .
H105 H 0.1232 0.3802 0.3054 0.060 Uiso 1 1 calc R A .
C106 C 0.1476(3) 0.4939(2) 0.34124(13) 0.0496(8) Uani 1 1 d DU A .
C107 C 0.2192(3) 0.5675(3) 0.36406(13) 0.0518(8) Uani 1 1 d DU . .
H107 H 0.2025 0.6101 0.3790 0.062 Uiso 1 1 calc R A .
C109 C 0.3422(3) 0.5190(3) 0.34066(12) 0.0488(8) Uani 1 1 d DU . .
H109 H 0.4088 0.5278 0.3407 0.059 Uiso 1 1 calc R A .
C108 C 0.3164(3) 0.5782(2) 0.36469(12) 0.0498(8) Uani 1 1 d DU A .
O103 O 0.3875(2) 0.65391(17) 0.38608(9) 0.0570(6) Uani 1 1 d DU . .
C113 C 0.4460(3) 0.6463(2) 0.42085(12) 0.0554(9) Uani 1 1 d DU A .
C114 C 0.5454(3) 0.6870(3) 0.41596(15) 0.0707(11) Uani 1 1 d DU . .
H114 H 0.5732 0.7174 0.3894 0.085 Uiso 1 1 calc R A .
C115 C 0.6044(3) 0.6820(4) 0.45205(17) 0.0807(13) Uani 1 1 d DU A .
O104 O 0.7042(3) 0.7180(4) 0.45144(15) 0.1271(18) Uani 1 1 d DU . .
C119 C 0.7571(5) 0.7458(6) 0.4106(3) 0.078(2) Uani 0.606(10) 1 d PDU A 1
H11E H 0.7173 0.7130 0.3829 0.094 Uiso 0.606(10) 1 calc PR A 1
H11F H 0.8193 0.7393 0.4114 0.094 Uiso 0.606(10) 1 calc PR A 1
C120 C 0.7754(7) 0.8366(6) 0.4117(3) 0.087(3) Uani 0.606(10) 1 d PDU A 1
H12A H 0.8176 0.8679 0.4391 0.104 Uiso 0.606(10) 1 calc PR A 1
H12B H 0.7124 0.8411 0.4146 0.104 Uiso 0.606(10) 1 calc PR A 1
C121 C 0.8248(8) 0.8789(8) 0.3692(3) 0.111(4) Uani 0.606(10) 1 d PDU A 1
H12C H 0.8382 0.9406 0.3717 0.167 Uiso 0.606(10) 1 calc PR A 1
H12D H 0.7816 0.8502 0.3422 0.167 Uiso 0.606(10) 1 calc PR A 1
H12E H 0.8867 0.8736 0.3659 0.167 Uiso 0.606(10) 1 calc PR A 1
C19A C 0.7459(8) 0.7859(11) 0.4194(7) 0.100(4) Uani 0.394(10) 1 d PDU A 2
H19A H 0.7148 0.7612 0.3887 0.121 Uiso 0.394(10) 1 calc PR A 2
H19B H 0.7262 0.8327 0.4288 0.121 Uiso 0.394(10) 1 calc PR A 2
C20A C 0.8504(8) 0.8253(10) 0.4143(5) 0.094(4) Uani 0.394(10) 1 d PDU A 2
H20E H 0.8708 0.7778 0.4084 0.112 Uiso 0.394(10) 1 calc PR A 2
H20F H 0.8810 0.8551 0.4443 0.112 Uiso 0.394(10) 1 calc PR A 2
C21A C 0.8944(11) 0.8893(10) 0.3782(5) 0.093(4) Uani 0.394(10) 1 d PDU A 2
H21E H 0.9655 0.9074 0.3779 0.139 Uiso 0.394(10) 1 calc PR A 2
H21F H 0.8815 0.9404 0.3850 0.139 Uiso 0.394(10) 1 calc PR A 2
H21G H 0.8649 0.8620 0.3480 0.139 Uiso 0.394(10) 1 calc PR A 2
C116 C 0.5622(3) 0.6381(3) 0.49069(14) 0.0635(10) Uani 1 1 d DU . .
H116 H 0.6032 0.6378 0.5155 0.076 Uiso 1 1 calc R A .
C118 C 0.4021(3) 0.5966(3) 0.45752(12) 0.0529(8) Uani 1 1 d DU . .
H118 H 0.3328 0.5643 0.4580 0.063 Uiso 1 1 calc R A .
C117 C 0.4625(3) 0.5954(3) 0.49354(13) 0.0575(9) Uani 1 1 d DU A .
O105 O 0.4153(2) 0.5507(2) 0.53066(9) 0.0674(7) Uani 1 1 d DU . .
C122 C 0.4723(4) 0.5626(4) 0.57144(15) 0.0796(14) Uani 1 1 d DU A .
H12F H 0.5125 0.6254 0.5791 0.096 Uiso 1 1 calc R . .
H12G H 0.5170 0.5342 0.5670 0.096 Uiso 1 1 calc R . .
C123 C 0.4059(5) 0.5239(4) 0.60929(16) 0.0936(17) Uani 1 1 d DU . .
H12H H 0.4463 0.5318 0.6376 0.112 Uiso 1 1 calc R A .
H12I H 0.3692 0.4605 0.6018 0.112 Uiso 1 1 calc R . .
C124 C 0.3332(4) 0.5608(4) 0.6192(2) 0.0955(17) Uani 1 1 d DU A .
H12J H 0.2917 0.5309 0.6443 0.143 Uiso 1 1 calc R . .
H12K H 0.2919 0.5527 0.5916 0.143 Uiso 1 1 calc R . .
H12L H 0.3684 0.6231 0.6281 0.143 Uiso 1 1 calc R . .
C204 C 0.2446(3) 0.5141(3) 0.14662(12) 0.0545(9) Uani 1 1 d DU A .
C205 C 0.1913(3) 0.5631(3) 0.14514(13) 0.0547(9) Uani 1 1 d DU . .
H205 H 0.2158 0.6151 0.1293 0.066 Uiso 1 1 calc R A .
C206 C 0.1029(3) 0.5365(3) 0.16655(14) 0.0556(9) Uani 1 1 d DU A .
C207 C 0.0627(3) 0.4568(3) 0.18722(16) 0.0596(10) Uani 1 1 d DU . .
H207 H 0.0019 0.4384 0.2023 0.071 Uiso 1 1 calc R A .
C209 C 0.2046(3) 0.4342(3) 0.16577(14) 0.0570(9) Uani 1 1 d DU . .
H209 H 0.2395 0.3991 0.1656 0.068 Uiso 1 1 calc R A .
C208 C 0.1131(3) 0.4057(3) 0.18529(16) 0.0605(10) Uani 1 1 d DU A .
O203 O 0.0748(2) 0.32735(19) 0.20736(12) 0.0697(8) Uani 1 1 d DU . .
C213 C 0.0751(2) 0.2543(3) 0.18378(16) 0.0675(11) Uani 1 1 d DU A .
C214 C 0.1082(3) 0.2047(3) 0.20844(16) 0.0676(11) Uani 1 1 d DU . .
H214 H 0.1323 0.2212 0.2394 0.081 Uiso 1 1 calc R A .
C215 C 0.1047(5) 0.1278(3) 0.18531(17) 0.0860(16) Uani 1 1 d DU A .
O204 O 0.1346(4) 0.0734(3) 0.20629(13) 0.1165(17) Uani 1 1 d DU . .
C219 C 0.1425(14) 0.0813(9) 0.2555(3) 0.092(4) Uani 0.552(13) 1 d PDU A 1
H21H H 0.0851 0.0878 0.2683 0.111 Uiso 0.552(13) 1 calc PR A 1
H21I H 0.2027 0.1333 0.2659 0.111 Uiso 0.552(13) 1 calc PR A 1
C220 C 0.1465(10) -0.0028(9) 0.2726(4) 0.108(4) Uani 0.552(13) 1 d PDU A 1
H22A H 0.1520 0.0008 0.3066 0.129 Uiso 0.552(13) 1 calc PR A 1
H22B H 0.0860 -0.0549 0.2625 0.129 Uiso 0.552(13) 1 calc PR A 1
C221 C 0.2327(11) -0.0088(11) 0.2528(5) 0.144(6) Uani 0.552(13) 1 d PDU A 1
H22C H 0.2362 -0.0617 0.2622 0.216 Uiso 0.552(13) 1 calc PR A 1
H22D H 0.2922 0.0422 0.2637 0.216 Uiso 0.552(13) 1 calc PR A 1
H22E H 0.2271 -0.0110 0.2192 0.216 Uiso 0.552(13) 1 calc PR A 1
C19B C 0.1769(19) 0.0976(10) 0.2519(4) 0.096(5) Uani 0.448(13) 1 d PDU A 2
H19C H 0.1306 0.1073 0.2728 0.115 Uiso 0.448(13) 1 calc PR A 2
H19D H 0.2382 0.1521 0.2521 0.115 Uiso 0.448(13) 1 calc PR A 2
C20B C 0.1994(13) 0.0223(10) 0.2683(4) 0.100(4) Uani 0.448(13) 1 d PDU A 2
H20G H 0.1651 -0.0305 0.2475 0.120 Uiso 0.448(13) 1 calc PR A 2
H20H H 0.2708 0.0392 0.2672 0.120 Uiso 0.448(13) 1 calc PR A 2
C21B C 0.1660(15) 0.0034(10) 0.3160(5) 0.127(6) Uani 0.448(13) 1 d PDU A 2
H21J H 0.1795 -0.0444 0.3260 0.190 Uiso 0.448(13) 1 calc PR A 2
H21K H 0.0952 -0.0133 0.3168 0.190 Uiso 0.448(13) 1 calc PR A 2
H21L H 0.2011 0.0554 0.3365 0.190 Uiso 0.448(13) 1 calc PR A 2
C216 C 0.0736(6) 0.1053(4) 0.14077(19) 0.123(3) Uani 1 1 d DU . .
H216 H 0.0737 0.0540 0.1263 0.147 Uiso 1 1 calc R A .
C218 C 0.0454(4) 0.2332(3) 0.13809(19) 0.0908(16) Uani 1 1 d DU . .
H218 H 0.0272 0.2706 0.1212 0.109 Uiso 1 1 calc R A .
C217 C 0.0422(6) 0.1552(4) 0.11646(19) 0.109(2) Uani 1 1 d DU A .
O205 O 0.0123(6) 0.1290(4) 0.07283(18) 0.199(4) Uani 1 1 d DU . .
C222 C -0.0180(7) 0.1681(5) 0.0422(2) 0.099(3) Uani 0.742(9) 1 d PDU A 1
H22F H 0.0358 0.2258 0.0370 0.118 Uiso 0.742(9) 1 calc PR A 1
H22G H -0.0742 0.1773 0.0544 0.118 Uiso 0.742(9) 1 calc PR A 1
C223 C -0.0484(7) 0.1149(5) -0.0024(2) 0.096(2) Uani 0.742(9) 1 d PDU A 1
H22H H -0.0661 0.1474 -0.0251 0.115 Uiso 0.742(9) 1 calc PR A 1
H22I H 0.0078 0.1053 -0.0143 0.115 Uiso 0.742(9) 1 calc PR A 1
C224 C -0.1311(8) 0.0314(6) 0.0022(3) 0.095(3) Uani 0.742(9) 1 d PDU A 1
H22J H -0.1473 -0.0019 -0.0276 0.143 Uiso 0.742(9) 1 calc PR A 1
H22K H -0.1879 0.0405 0.0125 0.143 Uiso 0.742(9) 1 calc PR A 1
H22L H -0.1141 -0.0009 0.0248 0.143 Uiso 0.742(9) 1 calc PR A 1
C22B C -0.0652(13) 0.0578(10) 0.0579(6) 0.094(6) Uani 0.258(9) 1 d PDU A 2
H22M H -0.1155 0.0426 0.0818 0.112 Uiso 0.258(9) 1 calc PR A 2
H22N H -0.0455 0.0094 0.0542 0.112 Uiso 0.258(9) 1 calc PR A 2
C23B C -0.111(2) 0.0644(16) 0.0140(8) 0.090(6) Uani 0.258(9) 1 d PDU A 2
H23A H -0.1623 0.0842 0.0205 0.108 Uiso 0.258(9) 1 calc PR A 2
H23B H -0.0600 0.1084 -0.0042 0.108 Uiso 0.258(9) 1 calc PR A 2
C24B C -0.153(2) -0.0180(16) -0.0128(7) 0.093(7) Uani 0.258(9) 1 d PDU A 2
H24A H -0.1834 -0.0113 -0.0412 0.139 Uiso 0.258(9) 1 calc PR A 2
H24B H -0.2032 -0.0617 0.0051 0.139 Uiso 0.258(9) 1 calc PR A 2
H24C H -0.1016 -0.0367 -0.0203 0.139 Uiso 0.258(9) 1 calc PR A 2
C304 C 0.4652(2) 0.7492(2) 0.26460(13) 0.0491(8) Uani 1 1 d DU A .
C305 C 0.4066(3) 0.7713(2) 0.29414(13) 0.0482(8) Uani 1 1 d DU . .
H305 H 0.4177 0.7739 0.3264 0.058 Uiso 1 1 calc R A .
C306 C 0.3321(3) 0.7897(2) 0.27707(13) 0.0506(8) Uani 1 1 d DU A .
C307 C 0.3208(3) 0.7932(2) 0.22953(14) 0.0534(8) Uani 1 1 d DU . .
H307 H 0.2704 0.8062 0.2174 0.064 Uiso 1 1 calc R A .
C309 C 0.4550(3) 0.7536(2) 0.21758(13) 0.0518(8) Uani 1 1 d DU . .
H309 H 0.4961 0.7404 0.1970 0.062 Uiso 1 1 calc R A .
C308 C 0.3843(3) 0.7774(3) 0.20084(13) 0.0545(9) Uani 1 1 d DU A .
O303 O 0.37185(19) 0.77940(19) 0.15322(9) 0.0640(7) Uani 1 1 d DU . .
C313 C 0.4582(3) 0.8248(3) 0.13043(12) 0.0636(10) Uani 1 1 d DU A .
C314 C 0.4816(3) 0.7812(3) 0.09553(15) 0.0713(11) Uani 1 1 d DU . .
H314 H 0.4414 0.7216 0.0871 0.086 Uiso 1 1 calc R A .
C315 C 0.5696(4) 0.8300(3) 0.07249(15) 0.0774(13) Uani 1 1 d DU A .
O304 O 0.6011(4) 0.7957(3) 0.03711(13) 0.1031(13) Uani 1 1 d DU . .
C319 C 0.5381(12) 0.7133(8) 0.0162(5) 0.097(5) Uani 0.618(12) 1 d PDU A 1
H31E H 0.4776 0.7151 0.0040 0.116 Uiso 0.618(12) 1 calc PR A 1
H31F H 0.5191 0.6689 0.0393 0.116 Uiso 0.618(12) 1 calc PR A 1
C320 C 0.5890(13) 0.6888(8) -0.0223(4) 0.152(6) Uani 0.618(12) 1 d PDU A 1
H32A H 0.6022 0.7303 -0.0467 0.183 Uiso 0.618(12) 1 calc PR A 1
H32B H 0.6529 0.6934 -0.0106 0.183 Uiso 0.618(12) 1 calc PR A 1
C321 C 0.5295(16) 0.5984(10) -0.0426(5) 0.180(9) Uani 0.618(12) 1 d PDU A 1
H32C H 0.5645 0.5860 -0.0681 0.270 Uiso 0.618(12) 1 calc PR A 1
H32D H 0.4658 0.5934 -0.0540 0.270 Uiso 0.618(12) 1 calc PR A 1
H32E H 0.5190 0.5568 -0.0190 0.270 Uiso 0.618(12) 1 calc PR A 1
C19C C 0.5499(16) 0.7059(10) 0.0251(8) 0.079(5) Uani 0.382(12) 1 d PDU A 2
H19E H 0.5261 0.6748 0.0535 0.095 Uiso 0.382(12) 1 calc PR A 2
H19F H 0.5961 0.6850 0.0111 0.095 Uiso 0.382(12) 1 calc PR A 2
C20C C 0.4650(14) 0.6833(13) -0.0073(6) 0.120(6) Uani 0.382(12) 1 d PDU A 2
H20I H 0.4838 0.7263 -0.0311 0.144 Uiso 0.382(12) 1 calc PR A 2
H20J H 0.4100 0.6869 0.0097 0.144 Uiso 0.382(12) 1 calc PR A 2
C21C C 0.431(3) 0.5943(14) -0.0301(10) 0.217(18) Uani 0.382(12) 1 d PDU A 2
H21M H 0.3774 0.5836 -0.0523 0.325 Uiso 0.382(12) 1 calc PR A 2
H21N H 0.4078 0.5511 -0.0068 0.325 Uiso 0.382(12) 1 calc PR A 2
H21O H 0.4858 0.5898 -0.0461 0.325 Uiso 0.382(12) 1 calc PR A 2
C316 C 0.6272(4) 0.9157(3) 0.08644(15) 0.0735(12) Uani 1 1 d DU . .
H316 H 0.6864 0.9469 0.0712 0.088 Uiso 1 1 calc R A .
C318 C 0.5152(3) 0.9112(3) 0.14436(15) 0.0693(11) Uani 1 1 d DU . .
H318 H 0.4959 0.9387 0.1690 0.083 Uiso 1 1 calc R A .
C317 C 0.6015(3) 0.9570(3) 0.12146(15) 0.0701(11) Uani 1 1 d DU A .
O305 O 0.6542(2) 1.0421(2) 0.13742(11) 0.0796(9) Uani 1 1 d DU . .
C322 C 0.7434(4) 1.0945(3) 0.11574(18) 0.0805(13) Uani 1 1 d DU A .
H32F H 0.7303 1.0970 0.0826 0.097 Uiso 1 1 calc R . .
H32G H 0.7914 1.0696 0.1187 0.097 Uiso 1 1 calc R . .
C323 C 0.7826(4) 1.1828(3) 0.1389(2) 0.0867(15) Uani 1 1 d DU . .
H32H H 0.7322 1.2053 0.1368 0.104 Uiso 1 1 calc R A .
H32I H 0.8407 1.2218 0.1224 0.104 Uiso 1 1 calc R . .
C324 C 0.8118(4) 1.1863(4) 0.18870(19) 0.0856(14) Uani 1 1 d DU A .
H32J H 0.8359 1.2462 0.2019 0.128 Uiso 1 1 calc R . .
H32K H 0.8638 1.1666 0.1911 0.128 Uiso 1 1 calc R . .
H32L H 0.7546 1.1483 0.2055 0.128 Uiso 1 1 calc R . .
K1 K -0.06258(6) 0.30425(5) 0.42319(3) 0.04904(18) Uani 1 1 d U . .
O11 O 0.1217(2) 0.3149(3) 0.46092(12) 0.0611(8) Uani 0.882(4) 1 d PDU A 1
C11 C 0.1641(4) 0.3904(5) 0.4921(2) 0.0792(15) Uani 0.882(4) 1 d PDU A 1
H11G H 0.1767 0.4433 0.4755 0.095 Uiso 0.882(4) 1 calc PR A 1
H11H H 0.2275 0.3958 0.5050 0.095 Uiso 0.882(4) 1 calc PR A 1
C12 C 0.0951(4) 0.3823(5) 0.52981(19) 0.0821(15) Uani 0.882(4) 1 d PDU A 1
H12M H 0.0782 0.3271 0.5448 0.099 Uiso 0.882(4) 1 calc PR A 1
H12N H 0.1262 0.4312 0.5533 0.099 Uiso 0.882(4) 1 calc PR A 1
O12 O 0.0085(3) 0.3836(3) 0.51047(12) 0.0813(11) Uani 0.882(4) 1 d PDU A 1
C13 C -0.0589(6) 0.3846(7) 0.5438(2) 0.115(2) Uani 0.882(4) 1 d PDU A 1
H13A H -0.0279 0.4380 0.5645 0.139 Uiso 0.882(4) 1 calc PR A 1
H13B H -0.0770 0.3337 0.5627 0.139 Uiso 0.882(4) 1 calc PR A 1
C14 C -0.1470(5) 0.3821(6) 0.5212(2) 0.109(2) Uani 0.882(4) 1 d PDU A 1
H14A H -0.1924 0.3852 0.5449 0.131 Uiso 0.882(4) 1 calc PR A 1
H14B H -0.1284 0.4335 0.5027 0.131 Uiso 0.882(4) 1 calc PR A 1
O13 O -0.1961(3) 0.3049(3) 0.49209(11) 0.0748(10) Uani 0.882(4) 1 d PDU A 1
C15 C -0.2875(4) 0.2968(4) 0.4756(2) 0.0718(14) Uani 0.882(4) 1 d PDU A 1
H15A H -0.2803 0.3532 0.4647 0.086 Uiso 0.882(4) 1 calc PR A 1
H15B H -0.3346 0.2813 0.5008 0.086 Uiso 0.882(4) 1 calc PR A 1
C16 C -0.3259(4) 0.2284(3) 0.43721(18) 0.0669(12) Uani 0.882(4) 1 d PDU A 1
H16A H -0.3314 0.1723 0.4477 0.080 Uiso 0.882(4) 1 calc PR A 1
H16B H -0.3919 0.2206 0.4268 0.080 Uiso 0.882(4) 1 calc PR A 1
O14 O -0.2602(2) 0.2545(2) 0.40047(12) 0.0556(7) Uani 0.882(4) 1 d PDU A 1
C17 C -0.2972(3) 0.1991(3) 0.36048(17) 0.0613(11) Uani 0.882(4) 1 d PDU A 1
H17A H -0.3531 0.2068 0.3470 0.074 Uiso 0.882(4) 1 calc PR A 1
H17B H -0.3210 0.1377 0.3683 0.074 Uiso 0.882(4) 1 calc PR A 1
C18 C -0.2183(3) 0.2198(3) 0.32669(16) 0.0605(11) Uani 0.882(4) 1 d PDU A 1
H18A H -0.2465 0.1896 0.2965 0.073 Uiso 0.882(4) 1 calc PR A 1
H18B H -0.1867 0.2833 0.3228 0.073 Uiso 0.882(4) 1 calc PR A 1
O15 O -0.1475(2) 0.1924(2) 0.34295(11) 0.0563(7) Uani 0.882(4) 1 d PDU A 1
C19 C -0.0704(4) 0.2087(4) 0.31201(16) 0.0670(12) Uani 0.882(4) 1 d PDU A 1
H19I H -0.0412 0.2706 0.3048 0.080 Uiso 0.882(4) 1 calc PR A 1
H19J H -0.0964 0.1725 0.2830 0.080 Uiso 0.882(4) 1 calc PR A 1
C20 C 0.0060(4) 0.1875(4) 0.33338(17) 0.0707(12) Uani 0.882(4) 1 d PDU A 1
H20M H -0.0236 0.1260 0.3416 0.085 Uiso 0.882(4) 1 calc PR A 1
H20N H 0.0584 0.1953 0.3113 0.085 Uiso 0.882(4) 1 calc PR A 1
O16 O 0.0459(2) 0.2431(3) 0.37310(12) 0.0595(8) Uani 0.882(4) 1 d PDU A 1
C21 C 0.1347(4) 0.2449(5) 0.39021(19) 0.0724(14) Uani 0.882(4) 1 d PDU A 1
H21Q H 0.1788 0.2485 0.3646 0.087 Uiso 0.882(4) 1 calc PR A 1
H21R H 0.1213 0.1912 0.4060 0.087 Uiso 0.882(4) 1 calc PR A 1
C22 C 0.1823(3) 0.3226(4) 0.42313(18) 0.0732(13) Uani 0.882(4) 1 d PDU A 1
H22Q H 0.2468 0.3273 0.4340 0.088 Uiso 0.882(4) 1 calc PR A 1
H22R H 0.1934 0.3760 0.4075 0.088 Uiso 0.882(4) 1 calc PR A 1
O11D O 0.1262(13) 0.2980(17) 0.4414(8) 0.062(4) Uani 0.118(4) 1 d PDU A 2
C11D C 0.1907(18) 0.3804(19) 0.4627(11) 0.072(5) Uani 0.118(4) 1 d PDU A 2
H11I H 0.1960 0.4272 0.4427 0.086 Uiso 0.118(4) 1 calc PR A 2
H11J H 0.2570 0.3829 0.4671 0.086 Uiso 0.118(4) 1 calc PR A 2
C12D C 0.152(3) 0.394(4) 0.5079(10) 0.076(5) Uani 0.118(4) 1 d PDU A 2
H12O H 0.1377 0.3427 0.5265 0.091 Uiso 0.118(4) 1 calc PR A 2
H12P H 0.2013 0.4461 0.5252 0.091 Uiso 0.118(4) 1 calc PR A 2
O12D O 0.0652(14) 0.4035(17) 0.4993(7) 0.077(4) Uani 0.118(4) 1 d PDU A 2
C13D C 0.0151(19) 0.409(3) 0.5394(10) 0.095(5) Uani 0.118(4) 1 d PDU A 2
H13C H 0.0103 0.4648 0.5414 0.114 Uiso 0.118(4) 1 calc PR A 2
H13D H 0.0535 0.4070 0.5667 0.114 Uiso 0.118(4) 1 calc PR A 2
C14D C -0.086(2) 0.336(3) 0.5399(10) 0.090(5) Uani 0.118(4) 1 d PDU A 2
H14C H -0.0838 0.2785 0.5361 0.108 Uiso 0.118(4) 1 calc PR A 2
H14D H -0.1180 0.3385 0.5692 0.108 Uiso 0.118(4) 1 calc PR A 2
O13D O -0.1376(16) 0.347(2) 0.5029(7) 0.087(4) Uani 0.118(4) 1 d PDU A 2
C15D C -0.231(2) 0.342(3) 0.4985(11) 0.083(4) Uani 0.118(4) 1 d PDU A 2
H15C H -0.2264 0.3988 0.4899 0.100 Uiso 0.118(4) 1 calc PR A 2
H15D H -0.2619 0.3303 0.5288 0.100 Uiso 0.118(4) 1 calc PR A 2
C16D C -0.2954(15) 0.274(3) 0.4643(9) 0.071(5) Uani 0.118(4) 1 d PDU A 2
H16C H -0.3124 0.2159 0.4760 0.086 Uiso 0.118(4) 1 calc PR A 2
H16D H -0.3572 0.2802 0.4599 0.086 Uiso 0.118(4) 1 calc PR A 2
O14D O -0.2497(12) 0.2794(16) 0.4215(7) 0.060(4) Uani 0.118(4) 1 d PDU A 2
C17D C -0.3102(13) 0.218(2) 0.3878(9) 0.064(4) Uani 0.118(4) 1 d PDU A 2
H17C H -0.3681 0.2293 0.3813 0.077 Uiso 0.118(4) 1 calc PR A 2
H17D H -0.3337 0.1591 0.3992 0.077 Uiso 0.118(4) 1 calc PR A 2
C18D C -0.2559(18) 0.223(2) 0.3448(7) 0.063(4) Uani 0.118(4) 1 d PDU A 2
H18C H -0.3012 0.1839 0.3200 0.076 Uiso 0.118(4) 1 calc PR A 2
H18D H -0.2269 0.2830 0.3347 0.076 Uiso 0.118(4) 1 calc PR A 2
O15D O -0.1805(14) 0.1962(17) 0.3541(7) 0.064(4) Uani 0.118(4) 1 d PDU A 2
C19D C -0.1258(19) 0.197(2) 0.3148(7) 0.067(4) Uani 0.118(4) 1 d PDU A 2
H19K H -0.0939 0.2564 0.3041 0.081 Uiso 0.118(4) 1 calc PR A 2
H19L H -0.1704 0.1582 0.2897 0.081 Uiso 0.118(4) 1 calc PR A 2
C20D C -0.050(2) 0.166(2) 0.3256(11) 0.070(4) Uani 0.118(4) 1 d PDU A 2
H20O H -0.0811 0.1071 0.3369 0.084 Uiso 0.118(4) 1 calc PR A 2
H20P H -0.0139 0.1643 0.2975 0.084 Uiso 0.118(4) 1 calc PR A 2
O16D O 0.0164(15) 0.225(2) 0.3598(8) 0.063(3) Uani 0.118(4) 1 d PDU A 2
C21D C 0.092(2) 0.202(2) 0.3739(11) 0.069(4) Uani 0.118(4) 1 d PDU A 2
H21P H 0.1219 0.1873 0.3466 0.082 Uiso 0.118(4) 1 calc PR A 2
H21S H 0.0643 0.1506 0.3925 0.082 Uiso 0.118(4) 1 calc PR A 2
C22D C 0.1673(18) 0.277(3) 0.4015(11) 0.070(5) Uani 0.118(4) 1 d PDU A 2
H22O H 0.2216 0.2627 0.4107 0.084 Uiso 0.118(4) 1 calc PR A 2
H22P H 0.1947 0.3283 0.3826 0.084 Uiso 0.118(4) 1 calc PR A 2
K2 K -0.00112(9) 0.69113(8) 0.06474(3) 0.0780(3) Uani 1 1 d U . .
O31 O 0.1405(5) 0.6971(4) -0.0044(2) 0.1076(15) Uani 0.774(6) 1 d PDU A 1
C31 C 0.1022(8) 0.6118(7) -0.0289(4) 0.131(3) Uani 0.774(6) 1 d PDU A 1
H31I H 0.1479 0.6118 -0.0532 0.157 Uiso 0.774(6) 1 calc PR A 1
H31J H 0.0976 0.5675 -0.0072 0.157 Uiso 0.774(6) 1 calc PR A 1
C32 C 0.0061(8) 0.5892(8) -0.0496(4) 0.120(3) Uani 0.774(6) 1 d PDU A 1
H32M H 0.0115 0.6305 -0.0732 0.144 Uiso 0.774(6) 1 calc PR A 1
H32N H -0.0197 0.5300 -0.0648 0.144 Uiso 0.774(6) 1 calc PR A 1
O32 O -0.0582(5) 0.5922(5) -0.0160(3) 0.115(2) Uani 0.774(6) 1 d PDU A 1
C33 C -0.1554(7) 0.5620(10) -0.0348(3) 0.116(3) Uani 0.774(6) 1 d PDU A 1
H33A H -0.1762 0.5042 -0.0513 0.139 Uiso 0.774(6) 1 calc PR A 1
H33B H -0.1590 0.6031 -0.0566 0.139 Uiso 0.774(6) 1 calc PR A 1
C34 C -0.2188(8) 0.5562(8) 0.0045(4) 0.130(3) Uani 0.774(6) 1 d PDU A 1
H34A H -0.2882 0.5309 -0.0067 0.157 Uiso 0.774(6) 1 calc PR A 1
H34B H -0.2122 0.5164 0.0264 0.157 Uiso 0.774(6) 1 calc PR A 1
O33 O -0.1953(5) 0.6376(6) 0.0278(3) 0.107(2) Uani 0.774(6) 1 d PDU A 1
C35 C -0.2566(6) 0.6399(6) 0.0629(3) 0.103(2) Uani 0.774(6) 1 d PDU A 1
H35A H -0.2538 0.6029 0.0874 0.124 Uiso 0.774(6) 1 calc PR A 1
H35B H -0.3252 0.6155 0.0506 0.124 Uiso 0.774(6) 1 calc PR A 1
C36 C -0.2287(6) 0.7290(6) 0.0828(3) 0.101(2) Uani 0.774(6) 1 d PDU A 1
H36A H -0.2301 0.7669 0.0584 0.121 Uiso 0.774(6) 1 calc PR A 1
H36B H -0.2757 0.7286 0.1064 0.121 Uiso 0.774(6) 1 calc PR A 1
O34 O -0.1322(4) 0.7614(4) 0.1029(2) 0.0877(13) Uani 0.774(6) 1 d PDU A 1
C37 C -0.0914(6) 0.8475(5) 0.1188(3) 0.0906(18) Uani 0.774(6) 1 d PDU A 1
H37A H -0.1390 0.8591 0.1381 0.109 Uiso 0.774(6) 1 calc PR A 1
H37B H -0.0764 0.8850 0.0925 0.109 Uiso 0.774(6) 1 calc PR A 1
C38 C -0.0007(6) 0.8687(5) 0.1462(3) 0.0874(18) Uani 0.774(6) 1 d PDU A 1
H38A H 0.0234 0.9281 0.1611 0.105 Uiso 0.774(6) 1 calc PR A 1
H38B H -0.0137 0.8271 0.1705 0.105 Uiso 0.774(6) 1 calc PR A 1
O35 O 0.0701(4) 0.8635(4) 0.11647(19) 0.0943(14) Uani 0.774(6) 1 d PDU A 1
C39 C 0.1592(6) 0.8766(6) 0.1386(3) 0.101(2) Uani 0.774(6) 1 d PDU A 1
H39A H 0.1481 0.8266 0.1574 0.121 Uiso 0.774(6) 1 calc PR A 1
H39B H 0.1825 0.9298 0.1595 0.121 Uiso 0.774(6) 1 calc PR A 1
C40 C 0.2333(7) 0.8853(6) 0.1055(3) 0.110(2) Uani 0.774(6) 1 d PDU A 1
H40A H 0.2449 0.9352 0.0866 0.132 Uiso 0.774(6) 1 calc PR A 1
H40B H 0.2958 0.8961 0.1216 0.132 Uiso 0.774(6) 1 calc PR A 1
O36 O 0.2002(4) 0.8070(4) 0.0768(2) 0.1067(15) Uani 0.774(6) 1 d PDU A 1
C41 C 0.2653(7) 0.8099(7) 0.0422(4) 0.122(2) Uani 0.774(6) 1 d PDU A 1
H41A H 0.3323 0.8294 0.0557 0.146 Uiso 0.774(6) 1 calc PR A 1
H41B H 0.2671 0.8519 0.0196 0.146 Uiso 0.774(6) 1 calc PR A 1
C42 C 0.2322(7) 0.7220(7) 0.0189(4) 0.131(3) Uani 0.774(6) 1 d PDU A 1
H42A H 0.2816 0.7221 -0.0034 0.157 Uiso 0.774(6) 1 calc PR A 1
H42B H 0.2259 0.6794 0.0419 0.157 Uiso 0.774(6) 1 calc PR A 1
O31D O 0.1156(13) 0.6462(15) -0.0100(7) 0.126(4) Uani 0.226(6) 1 d PDU A 2
C31D C 0.060(2) 0.643(2) -0.0495(10) 0.139(6) Uani 0.226(6) 1 d PDU A 2
H31G H 0.0967 0.6424 -0.0774 0.166 Uiso 0.226(6) 1 calc PR A 2
H31H H 0.0471 0.6957 -0.0490 0.166 Uiso 0.226(6) 1 calc PR A 2
C32D C -0.0339(19) 0.564(3) -0.0498(10) 0.127(6) Uani 0.226(6) 1 d PDU A 2
H32O H -0.0733 0.5595 -0.0779 0.153 Uiso 0.226(6) 1 calc PR A 2
H32P H -0.0201 0.5118 -0.0505 0.153 Uiso 0.226(6) 1 calc PR A 2
O32D O -0.0878(13) 0.5647(15) -0.0108(8) 0.109(4) Uani 0.226(6) 1 d PDU A 2
C33D C -0.182(2) 0.555(3) -0.0237(10) 0.113(5) Uani 0.226(6) 1 d PDU A 2
H33C H -0.2160 0.4988 -0.0421 0.136 Uiso 0.226(6) 1 calc PR A 2
H33D H -0.1756 0.6022 -0.0433 0.136 Uiso 0.226(6) 1 calc PR A 2
C34D C -0.2409(18) 0.5557(18) 0.0166(11) 0.106(4) Uani 0.226(6) 1 d PDU A 2
H34C H -0.3080 0.5454 0.0065 0.127 Uiso 0.226(6) 1 calc PR A 2
H34D H -0.2458 0.5098 0.0373 0.127 Uiso 0.226(6) 1 calc PR A 2
O33D O -0.1913(12) 0.6400(19) 0.0399(10) 0.106(4) Uani 0.226(6) 1 d PDU A 2
C35D C -0.2362(13) 0.6564(18) 0.0786(11) 0.114(5) Uani 0.226(6) 1 d PDU A 2
H35C H -0.2318 0.6218 0.1039 0.137 Uiso 0.226(6) 1 calc PR A 2
H35D H -0.3066 0.6394 0.0713 0.137 Uiso 0.226(6) 1 calc PR A 2
C36D C -0.1859(13) 0.7512(18) 0.0929(12) 0.110(5) Uani 0.226(6) 1 d PDU A 2
H36C H -0.1869 0.7857 0.0668 0.132 Uiso 0.226(6) 1 calc PR A 2
H36D H -0.2210 0.7646 0.1185 0.132 Uiso 0.226(6) 1 calc PR A 2
O34D O -0.0871(12) 0.7740(12) 0.1071(8) 0.099(3) Uani 0.226(6) 1 d PDU A 2
C37D C -0.0340(15) 0.8630(13) 0.1207(10) 0.096(4) Uani 0.226(6) 1 d PDU A 2
H37C H -0.0683 0.8786 0.1459 0.115 Uiso 0.226(6) 1 calc PR A 2
H37D H -0.0325 0.8980 0.0945 0.115 Uiso 0.226(6) 1 calc PR A 2
C38D C 0.0671(17) 0.885(2) 0.1362(9) 0.096(4) Uani 0.226(6) 1 d PDU A 2
H38C H 0.1032 0.9484 0.1420 0.116 Uiso 0.226(6) 1 calc PR A 2
H38D H 0.0658 0.8573 0.1655 0.116 Uiso 0.226(6) 1 calc PR A 2
O35D O 0.1170(12) 0.8560(11) 0.1037(6) 0.100(3) Uani 0.226(6) 1 d PDU A 2
C39D C 0.2056(13) 0.8565(18) 0.1234(8) 0.106(4) Uani 0.226(6) 1 d PDU A 2
H39C H 0.1897 0.8048 0.1414 0.128 Uiso 0.226(6) 1 calc PR A 2
H39D H 0.2406 0.9095 0.1439 0.128 Uiso 0.226(6) 1 calc PR A 2
C40D C 0.2669(17) 0.8550(18) 0.0840(10) 0.122(5) Uani 0.226(6) 1 d PDU A 2
H40C H 0.2806 0.9059 0.0656 0.146 Uiso 0.226(6) 1 calc PR A 2
H40D H 0.3304 0.8581 0.0953 0.146 Uiso 0.226(6) 1 calc PR A 2
O36D O 0.2158(11) 0.7769(14) 0.0562(8) 0.118(4) Uani 0.226(6) 1 d PDU A 2
C41D C 0.267(2) 0.775(2) 0.0153(11) 0.129(6) Uani 0.226(6) 1 d PDU A 2
H41C H 0.3337 0.7830 0.0238 0.155 Uiso 0.226(6) 1 calc PR A 2
H41D H 0.2731 0.8248 -0.0028 0.155 Uiso 0.226(6) 1 calc PR A 2
C42D C 0.2175(16) 0.694(2) -0.0134(11) 0.140(6) Uani 0.226(6) 1 d PDU A 2
H42C H 0.2308 0.7088 -0.0459 0.169 Uiso 0.226(6) 1 calc PR A 2
H42D H 0.2491 0.6560 -0.0064 0.169 Uiso 0.226(6) 1 calc PR A 2
K3 K 0.43080(6) 1.02952(6) 0.35363(3) 0.0582(2) Uani 1 1 d U . .
O51 O 0.3581(4) 1.0453(3) 0.44283(14) 0.0738(10) Uani 0.889(7) 1 d PDU A 1
C51 C 0.3764(6) 0.9989(4) 0.4775(2) 0.0876(17) Uani 0.889(7) 1 d PDU A 1
H51A H 0.3209 0.9781 0.4986 0.105 Uiso 0.889(7) 1 calc PR A 1
H51B H 0.4369 1.0371 0.4955 0.105 Uiso 0.889(7) 1 calc PR A 1
C52 C 0.3883(7) 0.9223(4) 0.4543(2) 0.0905(18) Uani 0.889(7) 1 d PDU A 1
H52A H 0.3891 0.8823 0.4775 0.109 Uiso 0.889(7) 1 calc PR A 1
H52B H 0.3331 0.8898 0.4321 0.109 Uiso 0.889(7) 1 calc PR A 1
O52 O 0.4792(5) 0.9567(3) 0.43120(14) 0.0714(10) Uani 0.889(7) 1 d PDU A 1
C53 C 0.4993(7) 0.8874(5) 0.4115(2) 0.0779(17) Uani 0.889(7) 1 d PDU A 1
H53A H 0.4420 0.8462 0.3924 0.094 Uiso 0.889(7) 1 calc PR A 1
H53B H 0.5115 0.8553 0.4362 0.094 Uiso 0.889(7) 1 calc PR A 1
C54 C 0.5862(5) 0.9237(5) 0.3828(2) 0.0720(18) Uani 0.889(7) 1 d PDU A 1
H54A H 0.6431 0.9665 0.4016 0.086 Uiso 0.889(7) 1 calc PR A 1
H54B H 0.6030 0.8766 0.3706 0.086 Uiso 0.889(7) 1 calc PR A 1
O53 O 0.5650(3) 0.9647(3) 0.34608(13) 0.0562(10) Uani 0.889(7) 1 d PDU A 1
C55 C 0.6262(5) 0.9752(5) 0.3076(2) 0.0618(13) Uani 0.889(7) 1 d PDU A 1
H55A H 0.6346 0.9213 0.3006 0.074 Uiso 0.889(7) 1 calc PR A 1
H55B H 0.6918 1.0237 0.3145 0.074 Uiso 0.889(7) 1 calc PR A 1
C56 C 0.5779(5) 0.9942(4) 0.26753(18) 0.0617(12) Uani 0.889(7) 1 d PDU A 1
H56A H 0.6185 1.0018 0.2401 0.074 Uiso 0.889(7) 1 calc PR A 1
H56B H 0.5127 0.9452 0.2604 0.074 Uiso 0.889(7) 1 calc PR A 1
O54 O 0.5669(3) 1.0721(3) 0.27900(13) 0.0624(8) Uani 0.889(7) 1 d PDU A 1
C57 C 0.5202(5) 1.0955(4) 0.24320(18) 0.0708(13) Uani 0.889(7) 1 d PDU A 1
H57A H 0.4530 1.0492 0.2367 0.085 Uiso 0.889(7) 1 calc PR A 1
H57B H 0.5578 1.1028 0.2147 0.085 Uiso 0.889(7) 1 calc PR A 1
C58 C 0.5157(5) 1.1786(4) 0.2581(2) 0.0758(14) Uani 0.889(7) 1 d PDU A 1
H58A H 0.5826 1.2239 0.2665 0.091 Uiso 0.889(7) 1 calc PR A 1
H58B H 0.4887 1.1988 0.2326 0.091 Uiso 0.889(7) 1 calc PR A 1
O55 O 0.4544(3) 1.1642(2) 0.29680(13) 0.0665(9) Uani 0.889(7) 1 d PDU A 1
C59 C 0.4508(5) 1.2420(4) 0.3148(2) 0.0741(15) Uani 0.889(7) 1 d PDU A 1
H59A H 0.4351 1.2710 0.2895 0.089 Uiso 0.889(7) 1 calc PR A 1
H59B H 0.5160 1.2822 0.3284 0.089 Uiso 0.889(7) 1 calc PR A 1
C60 C 0.3750(4) 1.2230(4) 0.35066(19) 0.0734(14) Uani 0.889(7) 1 d PDU A 1
H60A H 0.3713 1.2774 0.3617 0.088 Uiso 0.889(7) 1 calc PR A 1
H60B H 0.3098 1.1821 0.3374 0.088 Uiso 0.889(7) 1 calc PR A 1
O56 O 0.4016(3) 1.1853(2) 0.38820(14) 0.0650(9) Uani 0.889(7) 1 d PDU A 1
C61 C 0.3322(4) 1.1663(4) 0.4229(2) 0.0718(13) Uani 0.889(7) 1 d PDU A 1
H61A H 0.2664 1.1256 0.4102 0.086 Uiso 0.889(7) 1 calc PR A 1
H61B H 0.3288 1.2204 0.4349 0.086 Uiso 0.889(7) 1 calc PR A 1
C62 C 0.3613(5) 1.1266(4) 0.4606(2) 0.0728(13) Uani 0.889(7) 1 d PDU A 1
H62A H 0.4286 1.1657 0.4723 0.087 Uiso 0.889(7) 1 calc PR A 1
H62B H 0.3158 1.1169 0.4863 0.087 Uiso 0.889(7) 1 calc PR A 1
O51D O 0.365(2) 1.0627(17) 0.4289(9) 0.068(3) Uani 0.111(7) 1 d PDU A 2
C51D C 0.390(3) 1.029(2) 0.4684(9) 0.073(4) Uani 0.111(7) 1 d PDU A 2
H51C H 0.3412 1.0219 0.4925 0.088 Uiso 0.111(7) 1 calc PR A 2
H51D H 0.4553 1.0711 0.4811 0.088 Uiso 0.111(7) 1 calc PR A 2
C52D C 0.391(4) 0.944(2) 0.4555(12) 0.079(4) Uani 0.111(7) 1 d PDU A 2
H52C H 0.4017 0.9178 0.4833 0.095 Uiso 0.111(7) 1 calc PR A 2
H52D H 0.3275 0.9036 0.4405 0.095 Uiso 0.111(7) 1 calc PR A 2
O52D O 0.469(3) 0.959(2) 0.4245(10) 0.073(3) Uani 0.111(7) 1 d PDU A 2
C53D C 0.481(4) 0.882(3) 0.4126(14) 0.070(4) Uani 0.111(7) 1 d PDU A 2
H53C H 0.4205 0.8383 0.3968 0.084 Uiso 0.111(7) 1 calc PR A 2
H53D H 0.4928 0.8579 0.4409 0.084 Uiso 0.111(7) 1 calc PR A 2
C54D C 0.564(4) 0.902(4) 0.3824(13) 0.065(4) Uani 0.111(7) 1 d PDU A 2
H54C H 0.6255 0.9421 0.3993 0.077 Uiso 0.111(7) 1 calc PR A 2
H54D H 0.5701 0.8476 0.3735 0.077 Uiso 0.111(7) 1 calc PR A 2
O53D O 0.553(3) 0.941(2) 0.3420(10) 0.056(3) Uani 0.111(7) 1 d PDU A 2
C55D C 0.628(3) 0.956(4) 0.3109(13) 0.053(4) Uani 0.111(7) 1 d PDU A 2
H55C H 0.6401 0.9033 0.3062 0.064 Uiso 0.111(7) 1 calc PR A 2
H55D H 0.6897 1.0045 0.3233 0.064 Uiso 0.111(7) 1 calc PR A 2
C56D C 0.599(4) 0.978(3) 0.2662(10) 0.051(4) Uani 0.111(7) 1 d PDU A 2
H56C H 0.6513 0.9888 0.2438 0.061 Uiso 0.111(7) 1 calc PR A 2
H56D H 0.5379 0.9295 0.2535 0.061 Uiso 0.111(7) 1 calc PR A 2
O54D O 0.583(2) 1.054(2) 0.2737(8) 0.053(4) Uani 0.111(7) 1 d PDU A 2
C57D C 0.540(3) 1.072(2) 0.2348(9) 0.057(4) Uani 0.111(7) 1 d PDU A 2
H57C H 0.4708 1.0285 0.2307 0.068 Uiso 0.111(7) 1 calc PR A 2
H57D H 0.5755 1.0674 0.2069 0.068 Uiso 0.111(7) 1 calc PR A 2
C58D C 0.545(3) 1.1605(19) 0.2413(10) 0.061(4) Uani 0.111(7) 1 d PDU A 2
H58C H 0.6139 1.2028 0.2493 0.073 Uiso 0.111(7) 1 calc PR A 2
H58D H 0.5251 1.1768 0.2123 0.073 Uiso 0.111(7) 1 calc PR A 2
O55D O 0.483(2) 1.1629(14) 0.2768(8) 0.065(3) Uani 0.111(7) 1 d PDU A 2
C59D C 0.503(3) 1.2464(14) 0.2963(10) 0.065(4) Uani 0.111(7) 1 d PDU A 2
H59C H 0.5062 1.2852 0.2716 0.078 Uiso 0.111(7) 1 calc PR A 2
H59D H 0.5670 1.2713 0.3132 0.078 Uiso 0.111(7) 1 calc PR A 2
C60D C 0.424(3) 1.241(3) 0.3282(11) 0.067(4) Uani 0.111(7) 1 d PDU A 2
H60C H 0.4350 1.3001 0.3398 0.081 Uiso 0.111(7) 1 calc PR A 2
H60D H 0.3594 1.2133 0.3116 0.081 Uiso 0.111(7) 1 calc PR A 2
O56D O 0.4236(19) 1.1916(14) 0.3655(9) 0.063(3) Uani 0.111(7) 1 d PDU A 2
C61D C 0.350(2) 1.1826(19) 0.3977(11) 0.065(4) Uani 0.111(7) 1 d PDU A 2
H61C H 0.2845 1.1427 0.3845 0.078 Uiso 0.111(7) 1 calc PR A 2
H61D H 0.3502 1.2399 0.4057 0.078 Uiso 0.111(7) 1 calc PR A 2
C62D C 0.372(3) 1.1471(18) 0.4395(9) 0.065(4) Uani 0.111(7) 1 d PDU A 2
H62C H 0.4390 1.1858 0.4516 0.078 Uiso 0.111(7) 1 calc PR A 2
H62D H 0.3249 1.1447 0.4635 0.078 Uiso 0.111(7) 1 calc PR A 2
O1S O -0.1574(6) 0.1433(5) 0.4703(3) 0.0540(19) Uani 0.399(9) 1 d PDU B 1
C1S C -0.1285(7) 0.0817(6) 0.4480(3) 0.056(2) Uani 0.399(9) 1 d PDU B 1
H1S1 H -0.0940 0.1040 0.4194 0.067 Uiso 0.399(9) 1 calc PR B 1
H1S2 H -0.1863 0.0258 0.4404 0.067 Uiso 0.399(9) 1 calc PR B 1
C2S C -0.0606(10) 0.0703(9) 0.4825(4) 0.088(3) Uani 0.399(9) 1 d PDU B 1
H2S1 H -0.0657 0.0103 0.4796 0.105 Uiso 0.399(9) 1 calc PR B 1
H2S2 H 0.0085 0.1119 0.4783 0.105 Uiso 0.399(9) 1 calc PR B 1
C3S C -0.0948(12) 0.0878(9) 0.5272(4) 0.087(3) Uani 0.399(9) 1 d PDU B 1
H3S1 H -0.0426 0.1055 0.5515 0.105 Uiso 0.399(9) 1 calc PR B 1
H3S2 H -0.1533 0.0367 0.5365 0.105 Uiso 0.399(9) 1 calc PR B 1
C4S C -0.1197(11) 0.1619(8) 0.5168(4) 0.069(3) Uani 0.399(9) 1 d PDU B 1
H4S1 H -0.1696 0.1646 0.5379 0.082 Uiso 0.399(9) 1 calc PR B 1
H4S2 H -0.0604 0.2181 0.5200 0.082 Uiso 0.399(9) 1 calc PR B 1
O1SA O -0.124(3) 0.144(2) 0.4767(14) 0.064(5) Uani 0.101(9) 1 d PDU B 2
C1SA C -0.100(4) 0.073(3) 0.4646(12) 0.070(6) Uani 0.101(9) 1 d PDU B 2
H1S3 H -0.0332 0.0948 0.4521 0.084 Uiso 0.101(9) 1 calc PR B 2
H1S4 H -0.1477 0.0319 0.4415 0.084 Uiso 0.101(9) 1 calc PR B 2
C2SA C -0.104(3) 0.031(2) 0.5093(14) 0.079(6) Uani 0.101(9) 1 d PDU B 2
H2S3 H -0.1724 -0.0095 0.5160 0.094 Uiso 0.101(9) 1 calc PR B 2
H2S4 H -0.0631 -0.0018 0.5085 0.094 Uiso 0.101(9) 1 calc PR B 2
C3SA C -0.065(4) 0.105(3) 0.5432(13) 0.080(6) Uani 0.101(9) 1 d PDU B 2
H3S3 H 0.0075 0.1286 0.5461 0.096 Uiso 0.101(9) 1 calc PR B 2
H3S4 H -0.0929 0.0874 0.5737 0.096 Uiso 0.101(9) 1 calc PR B 2
C4SA C -0.096(5) 0.170(3) 0.5243(16) 0.073(6) Uani 0.101(9) 1 d PDU B 2
H4S3 H -0.1523 0.1706 0.5415 0.088 Uiso 0.101(9) 1 calc PR B 2
H4S4 H -0.0413 0.2288 0.5274 0.088 Uiso 0.101(9) 1 calc PR B 2
O1T O 0.8738(6) 0.8753(6) 0.2400(3) 0.108(2) Uani 0.709(17) 1 d PDU C 1
C1T C 0.7788(9) 0.8158(5) 0.2210(6) 0.102(3) Uani 0.709(17) 1 d PDU C 1
H1T1 H 0.7402 0.7766 0.2447 0.122 Uiso 0.709(17) 1 calc PR C 1
H1T2 H 0.7862 0.7799 0.1948 0.122 Uiso 0.709(17) 1 calc PR C 1
C2T C 0.7269(7) 0.8688(7) 0.2051(6) 0.089(2) Uani 0.709(17) 1 d PDU C 1
H2T1 H 0.7032 0.8517 0.1727 0.107 Uiso 0.709(17) 1 calc PR C 1
H2T2 H 0.6703 0.8605 0.2245 0.107 Uiso 0.709(17) 1 calc PR C 1
C3T C 0.8005(9) 0.9589(7) 0.2097(5) 0.099(3) Uani 0.709(17) 1 d PDU C 1
H3T1 H 0.7704 0.9985 0.2190 0.119 Uiso 0.709(17) 1 calc PR C 1
H3T2 H 0.8344 0.9770 0.1804 0.119 Uiso 0.709(17) 1 calc PR C 1
C4T C 0.8706(8) 0.9587(6) 0.2467(4) 0.103(3) Uani 0.709(17) 1 d PDU C 1
H4T1 H 0.9366 1.0068 0.2436 0.123 Uiso 0.709(17) 1 calc PR C 1
H4T2 H 0.8466 0.9653 0.2776 0.123 Uiso 0.709(17) 1 calc PR C 1
O1TA O 0.7855(15) 0.9399(13) 0.1891(8) 0.103(5) Uani 0.291(17) 1 d PDU C 2
C1TA C 0.855(2) 0.9803(12) 0.2271(10) 0.105(5) Uani 0.291(17) 1 d PDU C 2
H1T3 H 0.8263 1.0033 0.2518 0.127 Uiso 0.291(17) 1 calc PR C 2
H1T4 H 0.9154 1.0287 0.2168 0.127 Uiso 0.291(17) 1 calc PR C 2
C2TA C 0.878(2) 0.908(2) 0.2435(13) 0.105(6) Uani 0.291(17) 1 d PDU C 2
H2T3 H 0.9323 0.9044 0.2263 0.127 Uiso 0.291(17) 1 calc PR C 2
H2T4 H 0.8956 0.9179 0.2767 0.127 Uiso 0.291(17) 1 calc PR C 2
C3TA C 0.787(2) 0.8297(15) 0.2345(11) 0.093(5) Uani 0.291(17) 1 d PDU C 2
H3T3 H 0.7523 0.8106 0.2634 0.111 Uiso 0.291(17) 1 calc PR C 2
H3T4 H 0.8016 0.7821 0.2207 0.111 Uiso 0.291(17) 1 calc PR C 2
C4TA C 0.726(2) 0.8525(16) 0.2015(15) 0.100(6) Uani 0.291(17) 1 d PDU C 2
H4T3 H 0.7065 0.8117 0.1738 0.121 Uiso 0.291(17) 1 calc PR C 2
H4T4 H 0.6654 0.8492 0.2163 0.121 Uiso 0.291(17) 1 calc PR C 2
O1U O 0.6531(4) 0.3152(4) 0.1760(2) 0.092(2) Uani 0.607(8) 1 d PDU D 1
C1U C 0.6603(9) 0.3514(8) 0.1320(4) 0.098(3) Uani 0.607(8) 1 d PDU D 1
H1U1 H 0.6079 0.3709 0.1277 0.117 Uiso 0.607(8) 1 calc PR D 1
H1U2 H 0.6536 0.3074 0.1069 0.117 Uiso 0.607(8) 1 calc PR D 1
C2U C 0.7607(9) 0.4278(9) 0.1319(4) 0.136(4) Uani 0.607(8) 1 d PDU D 1
H2U1 H 0.7939 0.4262 0.1029 0.163 Uiso 0.607(8) 1 calc PR D 1
H2U2 H 0.7550 0.4836 0.1353 0.163 Uiso 0.607(8) 1 calc PR D 1
C3U C 0.8133(5) 0.4182(6) 0.1700(4) 0.100(3) Uani 0.607(8) 1 d PDU D 1
H3U1 H 0.8619 0.4757 0.1830 0.120 Uiso 0.607(8) 1 calc PR D 1
H3U2 H 0.8482 0.3824 0.1608 0.120 Uiso 0.607(8) 1 calc PR D 1
C4U C 0.7353(5) 0.3730(6) 0.2049(3) 0.089(2) Uani 0.607(8) 1 d PDU D 1
H4U1 H 0.7571 0.3403 0.2258 0.107 Uiso 0.607(8) 1 calc PR D 1
H4U2 H 0.7191 0.4153 0.2234 0.107 Uiso 0.607(8) 1 calc PR D 1
O1UA O 0.7139(7) 0.4285(7) 0.1042(4) 0.103(3) Uani 0.393(8) 1 d PDU D 2
C1UA C 0.8012(9) 0.4793(9) 0.1323(5) 0.103(4) Uani 0.393(8) 1 d PDU D 2
H1U3 H 0.8141 0.5414 0.1340 0.124 Uiso 0.393(8) 1 calc PR D 2
H1U4 H 0.8586 0.4739 0.1188 0.124 Uiso 0.393(8) 1 calc PR D 2
C2UA C 0.7846(10) 0.4455(10) 0.1793(4) 0.102(3) Uani 0.393(8) 1 d PDU D 2
H2U3 H 0.8444 0.4426 0.1917 0.122 Uiso 0.393(8) 1 calc PR D 2
H2U4 H 0.7672 0.4836 0.2006 0.122 Uiso 0.393(8) 1 calc PR D 2
C3UA C 0.7040(11) 0.3591(10) 0.1736(5) 0.102(3) Uani 0.393(8) 1 d PDU D 2
H3U3 H 0.6510 0.3540 0.1949 0.122 Uiso 0.393(8) 1 calc PR D 2
H3U4 H 0.7271 0.3145 0.1804 0.122 Uiso 0.393(8) 1 calc PR D 2
C4UA C 0.667(2) 0.3463(12) 0.1245(7) 0.116(6) Uani 0.393(8) 1 d PDU D 2
H4U3 H 0.6824 0.3022 0.1075 0.139 Uiso 0.393(8) 1 calc PR D 2
H4U4 H 0.5945 0.3261 0.1233 0.139 Uiso 0.393(8) 1 calc PR D 2

loop_
_atom_site_aniso_label
_atom_site_aniso_U_11
_atom_site_aniso_U_22
_atom_site_aniso_U_33
_atom_site_aniso_U_23
_atom_site_aniso_U_13
_atom_site_aniso_U_12
N3 0.038(3) 0.048(4) 0.035(7) 0.014(6) 0.001(5) 0.016(3)
C3 0.036(3) 0.048(4) 0.035(8) 0.017(6) -0.003(5) 0.018(3)
N3A 0.042(5) 0.039(5) 0.023(10) 0.010(7) -0.003(6) 0.013(4)
C3A 0.044(5) 0.054(6) 0.030(10) 0.010(10) -0.006(7) 0.020(5)
Co1 0.0403(3) 0.0527(4) 0.0531(3) 0.0106(2) 0.0044(2) 0.0197(3)
N1 0.0462(16) 0.069(2) 0.0624(19) 0.0073(15) 0.0074(14) 0.0251(15)
C101 0.064(2) 0.074(3) 0.066(2) 0.0101(19) 0.0141(19) 0.043(2)
C102 0.057(2) 0.058(2) 0.061(2) 0.0107(17) 0.0129(17) 0.0331(19)
N101 0.0482(16) 0.0523(18) 0.0593(17) 0.0097(13) 0.0094(13) 0.0270(14)
O101 0.0567(15) 0.0545(16) 0.0657(16) 0.0136(12) 0.0105(12) 0.0319(13)
C103 0.0418(18) 0.056(2) 0.058(2) 0.0124(16) 0.0037(15) 0.0257(16)
C201 0.049(2) 0.069(3) 0.066(2) 0.0070(19) 0.0145(17) 0.0233(19)
C202 0.048(2) 0.069(3) 0.059(2) 0.0101(18) 0.0127(17) 0.0198(19)
N201 0.0426(15) 0.0544(19) 0.0554(17) 0.0094(13) 0.0099(13) 0.0154(14)
O201 0.0616(17) 0.082(2) 0.0514(15) 0.0112(14) 0.0050(13) 0.0146(15)
C203 0.052(2) 0.048(2) 0.053(2) 0.0055(15) 0.0020(16) 0.0102(17)
C301 0.0423(19) 0.086(3) 0.076(3) 0.003(2) 0.0048(18) 0.032(2)
C302 0.045(2) 0.079(3) 0.069(2) 0.001(2) -0.0029(17) 0.032(2)
N301 0.0404(15) 0.0601(19) 0.0583(18) 0.0046(14) -0.0007(13) 0.0211(14)
O301 0.0455(14) 0.0741(19) 0.0588(15) -0.0045(13) -0.0040(11) 0.0251(13)
C303 0.0378(17) 0.064(2) 0.0489(19) 0.0056(16) 0.0033(14) 0.0185(16)
Co2 0.0365(3) 0.0468(4) 0.0726(4) 0.0188(3) 0.0047(3) 0.0162(3)
N2 0.0422(16) 0.056(2) 0.103(3) 0.0184(18) 0.0078(16) 0.0235(15)
C111 0.040(2) 0.068(3) 0.126(4) 0.042(3) 0.022(2) 0.025(2)
C112 0.042(2) 0.081(3) 0.113(4) 0.028(3) 0.020(2) 0.033(2)
N102 0.0380(15) 0.063(2) 0.094(3) 0.0319(18) 0.0163(16) 0.0237(15)
O102 0.0599(17) 0.081(2) 0.116(2) 0.0522(19) 0.0432(17) 0.0401(16)
C110 0.0493(19) 0.048(2) 0.072(2) 0.0159(17) 0.0186(17) 0.0259(17)
C211 0.057(2) 0.054(3) 0.109(3) 0.020(2) -0.012(2) 0.028(2)
C212 0.043(2) 0.059(3) 0.122(4) 0.019(2) -0.001(2) 0.0262(19)
N202 0.0413(16) 0.0481(19) 0.085(2) 0.0174(15) -0.0050(15) 0.0189(14)
O202 0.074(2) 0.077(2) 0.084(2) 0.0226(16) -0.0140(16) 0.0327(17)
C210 0.0415(19) 0.050(2) 0.082(3) 0.0214(19) -0.0061(18) 0.0108(16)
C311 0.054(2) 0.080(3) 0.095(3) 0.002(2) 0.010(2) 0.034(2)
C312 0.054(2) 0.063(3) 0.119(4) 0.007(2) 0.010(2) 0.032(2)
N302 0.0445(16) 0.0540(19) 0.076(2) 0.0114(15) 0.0070(14) 0.0226(14)
O302 0.0550(16) 0.0545(17) 0.101(2) -0.0033(15) 0.0086(15) 0.0197(14)
C310 0.0472(19) 0.044(2) 0.073(2) 0.0109(17) -0.0003(17) 0.0201(16)
C104 0.0458(18) 0.054(2) 0.0500(18) 0.0152(15) 0.0067(14) 0.0268(16)
C105 0.0452(18) 0.049(2) 0.062(2) 0.0151(16) 0.0088(16) 0.0235(16)
C106 0.0453(18) 0.052(2) 0.058(2) 0.0192(16) 0.0126(15) 0.0251(16)
C107 0.057(2) 0.058(2) 0.0517(19) 0.0166(16) 0.0160(16) 0.0341(18)
C109 0.0479(18) 0.062(2) 0.0469(18) 0.0151(15) 0.0087(14) 0.0315(17)
C108 0.0497(19) 0.055(2) 0.0461(18) 0.0110(15) 0.0025(14) 0.0227(17)
O103 0.0631(16) 0.0589(16) 0.0554(14) 0.0120(11) -0.0015(12) 0.0314(13)
C113 0.062(2) 0.064(2) 0.0489(19) 0.0006(16) -0.0025(16) 0.036(2)
C114 0.067(2) 0.087(3) 0.058(2) 0.006(2) -0.0018(19) 0.032(2)
C115 0.055(2) 0.105(4) 0.081(3) 0.002(3) -0.005(2) 0.034(3)
O104 0.055(2) 0.197(5) 0.100(3) 0.016(3) 0.0039(19) 0.026(3)
C119 0.048(4) 0.101(5) 0.095(5) -0.013(4) -0.004(3) 0.044(4)
C120 0.061(5) 0.110(6) 0.100(5) 0.013(5) 0.002(4) 0.045(5)
C121 0.065(6) 0.149(8) 0.090(6) 0.017(6) 0.000(5) 0.016(6)
C19A 0.057(6) 0.109(10) 0.150(10) 0.009(7) 0.021(6) 0.049(6)
C20A 0.061(5) 0.114(9) 0.110(8) 0.015(6) 0.004(6) 0.042(6)
C21A 0.077(8) 0.108(10) 0.102(10) 0.007(7) 0.013(7) 0.048(7)
C116 0.058(2) 0.081(3) 0.055(2) -0.0068(19) -0.0136(17) 0.034(2)
C118 0.053(2) 0.057(2) 0.0495(19) -0.0021(15) -0.0034(15) 0.0249(18)
C117 0.066(2) 0.061(2) 0.050(2) -0.0066(16) -0.0052(17) 0.034(2)
O105 0.0770(19) 0.075(2) 0.0514(15) 0.0055(13) -0.0048(13) 0.0331(16)
C122 0.095(3) 0.103(4) 0.054(2) -0.011(2) -0.014(2) 0.057(3)
C123 0.138(5) 0.092(4) 0.052(2) 0.008(2) -0.017(3) 0.050(4)
C124 0.084(4) 0.110(5) 0.072(3) 0.010(3) 0.015(3) 0.023(3)
C204 0.0502(19) 0.053(2) 0.051(2) 0.0051(16) -0.0032(15) 0.0132(17)
C205 0.0485(19) 0.048(2) 0.057(2) 0.0120(16) -0.0064(16) 0.0100(16)
C206 0.0451(19) 0.050(2) 0.066(2) 0.0116(17) -0.0058(16) 0.0145(16)
C207 0.0410(18) 0.050(2) 0.082(3) 0.0194(19) 0.0037(18) 0.0130(16)
C209 0.0470(19) 0.052(2) 0.068(2) 0.0090(17) -0.0008(17) 0.0169(17)
C208 0.0460(19) 0.052(2) 0.080(3) 0.0215(19) 0.0032(18) 0.0153(17)
O203 0.0545(16) 0.0561(18) 0.101(2) 0.0313(15) 0.0197(15) 0.0232(14)
C213 0.050(2) 0.045(2) 0.101(3) 0.019(2) -0.002(2) 0.0130(18)
C214 0.068(3) 0.052(2) 0.077(3) 0.0046(19) -0.013(2) 0.022(2)
C215 0.124(4) 0.053(3) 0.081(3) -0.004(2) -0.027(3) 0.039(3)
O204 0.210(5) 0.075(3) 0.085(2) -0.0251(18) -0.056(3) 0.084(3)
C219 0.110(10) 0.104(8) 0.075(5) -0.026(5) -0.039(5) 0.061(7)
C220 0.109(9) 0.126(8) 0.088(6) 0.004(6) -0.045(6) 0.052(8)
C221 0.164(11) 0.158(12) 0.148(12) -0.049(10) -0.061(9) 0.114(10)
C19B 0.144(14) 0.076(7) 0.082(7) -0.024(5) -0.049(7) 0.064(8)
C20B 0.142(11) 0.091(8) 0.099(6) -0.040(5) -0.055(7) 0.086(8)
C21B 0.190(16) 0.085(10) 0.116(8) 0.000(7) -0.036(10) 0.072(10)
C216 0.211(8) 0.068(4) 0.076(3) -0.010(3) -0.047(4) 0.050(4)
C218 0.089(4) 0.058(3) 0.104(4) 0.022(2) -0.035(3) 0.010(3)
C217 0.149(6) 0.063(3) 0.086(3) 0.009(2) -0.041(4) 0.019(3)
O205 0.277(8) 0.127(5) 0.102(3) 0.015(3) -0.100(4) 0.000(5)
C222 0.127(7) 0.067(4) 0.085(4) 0.012(3) -0.022(4) 0.025(4)
C223 0.111(6) 0.095(5) 0.065(4) 0.014(3) -0.008(4) 0.028(4)
C224 0.128(7) 0.077(6) 0.067(5) 0.000(4) -0.006(5) 0.032(5)
C22B 0.108(12) 0.102(12) 0.090(10) -0.031(9) -0.023(9) 0.067(8)
C23B 0.101(11) 0.096(12) 0.067(10) -0.019(9) -0.002(7) 0.039(10)
C24B 0.119(16) 0.091(14) 0.074(11) -0.010(9) -0.017(10) 0.052(13)
C304 0.0357(16) 0.048(2) 0.0543(19) 0.0081(15) 0.0021(14) 0.0085(15)
C305 0.0421(17) 0.045(2) 0.0528(19) 0.0097(15) 0.0026(14) 0.0139(15)
C306 0.0415(17) 0.0373(19) 0.065(2) 0.0108(15) 0.0022(15) 0.0086(15)
C307 0.0415(18) 0.043(2) 0.068(2) 0.0148(16) -0.0037(16) 0.0092(15)
C309 0.0398(17) 0.052(2) 0.0524(19) 0.0081(15) 0.0035(14) 0.0083(15)
C308 0.0433(18) 0.047(2) 0.057(2) 0.0129(16) -0.0054(15) 0.0023(15)
O303 0.0496(14) 0.0653(18) 0.0567(15) 0.0169(13) -0.0065(11) 0.0040(13)
C313 0.057(2) 0.068(3) 0.049(2) 0.0177(18) -0.0027(16) 0.0100(19)
C314 0.071(3) 0.067(3) 0.064(2) 0.019(2) -0.003(2) 0.016(2)
C315 0.097(3) 0.077(3) 0.055(2) 0.008(2) 0.006(2) 0.034(3)
O304 0.136(4) 0.090(3) 0.076(2) 0.0120(18) 0.027(2) 0.041(2)
C319 0.158(11) 0.090(6) 0.048(6) 0.005(5) 0.000(6) 0.058(6)
C320 0.285(17) 0.119(8) 0.071(6) 0.015(5) 0.045(8) 0.103(9)
C321 0.28(2) 0.180(13) 0.110(10) -0.082(10) -0.080(13) 0.140(14)
C19C 0.124(11) 0.086(7) 0.048(9) 0.012(6) 0.011(7) 0.063(7)
C20C 0.126(12) 0.154(14) 0.065(9) -0.009(9) 0.005(8) 0.047(10)
C21C 0.32(4) 0.108(15) 0.13(2) 0.004(12) -0.09(2) 0.00(2)
C316 0.073(3) 0.067(3) 0.065(3) 0.014(2) 0.006(2) 0.014(2)
C318 0.064(2) 0.066(3) 0.056(2) 0.0145(18) -0.0018(18) 0.006(2)
C317 0.070(3) 0.063(3) 0.058(2) 0.0102(19) 0.001(2) 0.010(2)
O305 0.074(2) 0.063(2) 0.075(2) 0.0074(15) 0.0135(16) 0.0033(16)
C322 0.074(3) 0.070(3) 0.080(3) 0.020(2) 0.011(2) 0.012(2)
C323 0.065(3) 0.070(3) 0.105(4) 0.016(3) 0.001(3) 0.010(2)
C324 0.070(3) 0.073(3) 0.095(3) 0.001(3) 0.001(3) 0.013(3)
K1 0.0449(4) 0.0517(4) 0.0505(4) 0.0047(3) 0.0017(3) 0.0205(3)
O11 0.0532(16) 0.076(2) 0.0579(19) 0.0129(15) 0.0010(13) 0.0303(16)
C11 0.062(3) 0.084(4) 0.086(4) -0.002(3) -0.022(2) 0.028(3)
C12 0.083(3) 0.103(4) 0.068(3) -0.017(3) -0.026(2) 0.050(3)
O12 0.090(2) 0.113(3) 0.0611(19) -0.0222(19) -0.0205(17) 0.067(2)
C13 0.107(4) 0.181(7) 0.075(3) -0.046(4) -0.012(3) 0.084(5)
C14 0.113(4) 0.173(6) 0.073(3) -0.040(4) -0.012(3) 0.096(4)
O13 0.082(2) 0.113(3) 0.0568(17) 0.0112(16) 0.0113(15) 0.067(2)
C15 0.069(3) 0.094(4) 0.071(3) 0.017(2) 0.020(2) 0.051(3)
C16 0.057(2) 0.068(3) 0.083(3) 0.020(2) 0.021(2) 0.032(2)
O14 0.0431(14) 0.055(2) 0.0626(18) 0.0103(14) 0.0049(13) 0.0145(14)
C17 0.042(2) 0.063(3) 0.069(3) 0.007(2) -0.0007(19) 0.013(2)
C18 0.046(2) 0.064(3) 0.058(2) 0.004(2) -0.0042(17) 0.011(2)
O15 0.0514(16) 0.0552(18) 0.0543(17) 0.0019(13) 0.0046(13) 0.0155(14)
C19 0.058(3) 0.085(4) 0.051(2) -0.003(2) 0.0053(18) 0.025(3)
C20 0.073(3) 0.083(4) 0.062(3) 0.001(2) 0.014(2) 0.038(3)
O16 0.0534(17) 0.076(2) 0.0569(19) 0.0069(15) 0.0049(13) 0.0353(19)
C21 0.061(3) 0.111(5) 0.065(3) 0.018(2) 0.011(2) 0.054(3)
C22 0.044(2) 0.109(4) 0.070(3) 0.024(2) 0.0021(19) 0.035(2)
O11D 0.059(6) 0.082(8) 0.061(8) 0.012(6) 0.004(5) 0.044(6)
C11D 0.053(8) 0.095(9) 0.074(9) 0.007(7) -0.014(7) 0.038(7)
C12D 0.069(8) 0.094(10) 0.071(9) -0.006(8) -0.023(6) 0.042(8)
O12D 0.076(5) 0.093(8) 0.075(6) -0.022(5) -0.021(4) 0.052(6)
C13D 0.098(6) 0.132(10) 0.068(7) -0.028(8) -0.020(5) 0.066(7)
C14D 0.089(7) 0.143(10) 0.059(5) -0.034(8) -0.011(6) 0.075(7)
O13D 0.084(5) 0.138(10) 0.065(5) -0.018(6) -0.003(4) 0.075(7)
C15D 0.080(7) 0.124(10) 0.070(8) -0.003(7) 0.008(5) 0.068(7)
C16D 0.062(5) 0.094(10) 0.073(7) 0.018(7) 0.016(5) 0.046(7)
O14D 0.046(4) 0.064(9) 0.069(6) 0.010(6) 0.009(4) 0.021(6)
C17D 0.047(5) 0.065(9) 0.077(7) 0.011(7) 0.000(6) 0.020(7)
C18D 0.048(7) 0.064(9) 0.065(7) 0.008(8) -0.005(5) 0.013(7)
O15D 0.058(6) 0.069(7) 0.059(7) -0.001(6) -0.002(4) 0.023(6)
C19D 0.064(8) 0.069(9) 0.058(7) -0.004(7) -0.001(5) 0.019(7)
C20D 0.073(8) 0.079(10) 0.056(9) -0.001(7) 0.012(6) 0.032(8)
O16D 0.065(6) 0.077(8) 0.054(7) 0.006(6) 0.010(5) 0.037(6)
C21D 0.072(8) 0.085(9) 0.065(8) 0.012(6) 0.017(6) 0.048(6)
C22D 0.058(8) 0.097(10) 0.071(10) 0.014(8) 0.012(6) 0.047(8)
K2 0.0977(7) 0.0872(7) 0.0626(5) 0.0096(5) -0.0079(5) 0.0522(6)
O31 0.126(3) 0.110(4) 0.123(4) 0.026(3) 0.018(3) 0.083(3)
C31 0.170(5) 0.134(6) 0.125(7) 0.002(4) 0.027(5) 0.100(5)
C32 0.178(6) 0.105(7) 0.092(4) -0.006(4) 0.013(4) 0.077(6)
O32 0.147(4) 0.110(5) 0.087(3) -0.019(3) -0.005(3) 0.056(4)
C33 0.146(5) 0.120(6) 0.078(5) -0.022(4) -0.028(4) 0.058(6)
C34 0.141(4) 0.130(5) 0.091(6) -0.046(4) -0.018(4) 0.037(5)
O33 0.105(3) 0.118(4) 0.098(5) -0.024(3) -0.029(3) 0.053(3)
C35 0.098(4) 0.114(5) 0.098(5) -0.028(4) -0.021(4) 0.050(4)
C36 0.086(4) 0.106(5) 0.117(6) -0.016(4) -0.015(4) 0.051(4)
O34 0.092(3) 0.095(3) 0.089(3) -0.012(2) -0.022(3) 0.055(3)
C37 0.101(4) 0.077(4) 0.096(4) 0.004(3) 0.002(4) 0.040(3)
C38 0.112(4) 0.068(4) 0.087(4) 0.001(3) -0.010(3) 0.043(4)
O35 0.098(3) 0.096(3) 0.080(3) 0.003(2) -0.018(2) 0.034(3)
C39 0.091(4) 0.098(5) 0.099(4) 0.016(3) -0.021(3) 0.025(4)
C40 0.101(4) 0.109(5) 0.110(5) 0.030(3) -0.008(4) 0.035(4)
O36 0.084(2) 0.106(4) 0.121(4) 0.032(2) 0.010(2) 0.029(2)
C41 0.098(4) 0.150(6) 0.130(6) 0.028(4) 0.006(4) 0.063(4)
C42 0.115(4) 0.144(6) 0.161(7) 0.031(5) 0.022(4) 0.080(5)
O31D 0.142(5) 0.128(10) 0.130(9) -0.004(7) 0.009(6) 0.082(6)
C31D 0.176(9) 0.133(11) 0.112(10) 0.004(10) 0.006(7) 0.073(9)
C32D 0.175(8) 0.122(11) 0.092(8) -0.020(8) -0.003(7) 0.074(8)
O32D 0.143(6) 0.118(9) 0.081(7) -0.011(6) -0.024(5) 0.073(6)
C33D 0.139(7) 0.111(9) 0.091(9) -0.013(7) -0.038(6) 0.058(7)
C34D 0.123(5) 0.102(8) 0.106(10) -0.004(7) -0.036(6) 0.063(7)
O33D 0.108(4) 0.120(7) 0.099(9) -0.013(6) -0.032(5) 0.060(5)
C35D 0.097(4) 0.123(8) 0.119(10) -0.016(8) -0.015(7) 0.045(6)
C36D 0.101(5) 0.118(8) 0.119(11) -0.012(8) -0.015(8) 0.058(6)
O34D 0.101(5) 0.094(6) 0.110(8) -0.013(5) -0.014(6) 0.052(5)
C37D 0.114(6) 0.091(6) 0.094(9) -0.009(7) -0.020(7) 0.055(6)
C38D 0.109(7) 0.085(7) 0.096(9) -0.002(6) -0.018(7) 0.044(6)
O35D 0.102(4) 0.092(5) 0.105(8) 0.004(5) -0.010(6) 0.042(4)
C39D 0.083(7) 0.116(9) 0.105(8) 0.015(7) 0.001(6) 0.029(6)
C40D 0.101(5) 0.125(9) 0.127(9) 0.008(7) 0.016(7) 0.037(6)
O36D 0.103(3) 0.115(8) 0.130(8) 0.015(6) 0.028(5) 0.040(5)
C41D 0.122(6) 0.137(11) 0.142(10) 0.009(8) 0.033(7) 0.068(8)
C42D 0.148(7) 0.138(10) 0.142(10) 0.007(8) 0.032(8) 0.067(9)
K3 0.0578(5) 0.0499(5) 0.0624(5) 0.0071(3) -0.0003(4) 0.0186(4)
O51 0.095(3) 0.075(2) 0.063(2) 0.0043(16) 0.0132(19) 0.047(2)
C51 0.128(5) 0.086(4) 0.067(3) 0.022(3) 0.037(3) 0.060(4)
C52 0.136(4) 0.070(4) 0.076(3) 0.025(3) 0.044(3) 0.053(4)
O52 0.110(3) 0.068(2) 0.0528(19) 0.0136(15) 0.0161(19) 0.053(2)
C53 0.130(5) 0.073(3) 0.050(2) 0.0084(19) 0.011(3) 0.061(3)
C54 0.098(4) 0.083(4) 0.053(2) -0.004(2) -0.008(2) 0.056(4)
O53 0.059(2) 0.059(2) 0.0494(15) 0.0003(15) 0.0000(13) 0.025(2)
C55 0.053(2) 0.062(4) 0.061(2) -0.004(2) 0.0037(19) 0.016(2)
C56 0.051(3) 0.063(3) 0.054(2) 0.000(2) 0.0045(19) 0.008(2)
O54 0.056(2) 0.061(2) 0.0545(17) 0.0060(14) -0.0032(13) 0.0103(15)
C57 0.069(3) 0.076(4) 0.053(2) 0.014(2) 0.000(2) 0.017(2)
C58 0.072(4) 0.079(3) 0.068(3) 0.023(2) 0.001(2) 0.023(3)
O55 0.071(2) 0.0601(19) 0.0586(19) 0.0106(14) -0.0074(16) 0.0179(16)
C59 0.081(4) 0.067(3) 0.078(3) 0.014(2) -0.016(3) 0.034(3)
C60 0.080(3) 0.074(3) 0.075(3) 0.005(2) -0.019(2) 0.042(3)
O56 0.073(2) 0.0658(19) 0.063(2) -0.0014(14) -0.0148(18) 0.0371(17)
C61 0.077(3) 0.075(3) 0.071(3) -0.007(2) -0.007(2) 0.042(3)
C62 0.087(3) 0.077(3) 0.064(3) -0.006(2) 0.002(3) 0.046(3)
O51D 0.083(9) 0.068(7) 0.067(6) 0.007(5) 0.001(6) 0.046(6)
C51D 0.103(10) 0.073(9) 0.068(5) 0.014(6) 0.014(8) 0.059(8)
C52D 0.120(9) 0.071(8) 0.068(6) 0.017(6) 0.026(7) 0.059(7)
O52D 0.110(8) 0.072(7) 0.058(6) 0.012(5) 0.013(5) 0.059(6)
C53D 0.108(10) 0.070(8) 0.050(8) 0.011(6) 0.013(7) 0.055(7)
C54D 0.093(9) 0.067(9) 0.046(7) 0.008(7) 0.003(7) 0.046(6)
O53D 0.067(7) 0.059(8) 0.048(6) 0.006(6) -0.004(6) 0.032(6)
C55D 0.054(9) 0.054(10) 0.052(8) 0.014(8) -0.007(6) 0.022(7)
C56D 0.049(11) 0.051(9) 0.053(7) 0.011(8) -0.006(7) 0.021(7)
O54D 0.052(9) 0.050(8) 0.057(8) 0.015(7) -0.006(7) 0.021(6)
C57D 0.058(10) 0.059(9) 0.056(9) 0.017(7) -0.004(8) 0.027(7)
C58D 0.063(10) 0.065(8) 0.064(8) 0.021(6) -0.004(7) 0.034(7)
O55D 0.067(9) 0.065(6) 0.071(6) 0.016(5) 0.000(7) 0.035(6)
C59D 0.072(9) 0.064(6) 0.074(8) 0.017(5) -0.008(7) 0.041(7)
C60D 0.073(10) 0.073(8) 0.071(9) 0.010(6) -0.011(8) 0.045(8)
O56D 0.070(9) 0.068(6) 0.064(7) 0.005(5) -0.014(6) 0.041(6)
C61D 0.066(9) 0.072(8) 0.069(8) 0.006(6) -0.014(7) 0.042(6)
C62D 0.079(8) 0.067(7) 0.064(6) 0.005(6) -0.009(7) 0.046(6)
O1S 0.057(5) 0.053(4) 0.059(4) 0.020(3) 0.011(3) 0.027(3)
C1S 0.056(5) 0.038(5) 0.077(5) 0.025(4) 0.020(4) 0.022(4)
C2S 0.088(8) 0.086(7) 0.108(7) 0.024(6) -0.001(6) 0.052(6)
C3S 0.086(8) 0.095(8) 0.093(6) 0.029(6) -0.012(6) 0.048(6)
C4S 0.074(8) 0.063(6) 0.064(5) 0.020(4) -0.002(5) 0.024(5)
O1SA 0.067(11) 0.054(8) 0.075(9) 0.019(7) 0.011(9) 0.027(8)
C1SA 0.065(12) 0.066(10) 0.093(10) 0.021(8) 0.007(10) 0.038(9)
C2SA 0.077(11) 0.089(9) 0.096(12) 0.020(9) -0.005(11) 0.058(10)
C3SA 0.073(13) 0.095(12) 0.095(10) 0.015(10) -0.004(11) 0.057(11)
C4SA 0.075(12) 0.072(9) 0.078(10) 0.021(9) -0.003(10) 0.035(9)
O1T 0.106(4) 0.100(5) 0.119(5) 0.009(4) -0.003(3) 0.045(4)
C1T 0.078(5) 0.071(4) 0.153(9) 0.027(4) 0.023(5) 0.027(3)
C2T 0.065(4) 0.084(5) 0.122(6) 0.015(4) 0.034(3) 0.034(3)
C3T 0.090(6) 0.079(4) 0.130(8) 0.015(5) 0.023(6) 0.038(4)
C4T 0.111(6) 0.084(5) 0.103(6) 0.007(5) 0.014(4) 0.032(4)
O1TA 0.083(7) 0.084(8) 0.142(10) 0.013(7) -0.002(7) 0.036(6)
C1TA 0.092(9) 0.085(7) 0.128(11) 0.005(8) 0.007(8) 0.027(7)
C2TA 0.097(8) 0.097(10) 0.105(9) 0.019(10) -0.001(7) 0.023(8)
C3TA 0.073(8) 0.090(7) 0.113(9) 0.025(7) 0.031(7) 0.030(7)
C4TA 0.070(7) 0.093(8) 0.128(9) 0.016(8) 0.016(7) 0.024(6)
O1U 0.061(3) 0.084(4) 0.112(4) -0.021(3) 0.013(3) 0.015(3)
C1U 0.078(4) 0.106(6) 0.112(5) -0.023(4) 0.008(4) 0.046(4)
C2U 0.106(6) 0.132(8) 0.135(6) 0.015(6) 0.025(5) 0.019(5)
C3U 0.050(4) 0.082(5) 0.172(7) -0.015(5) 0.018(3) 0.034(3)
C4U 0.057(4) 0.082(5) 0.123(5) -0.012(4) -0.003(3) 0.027(4)
O1UA 0.069(5) 0.103(6) 0.125(6) -0.013(5) -0.005(4) 0.029(5)
C1UA 0.065(6) 0.095(7) 0.146(8) -0.015(6) -0.011(6) 0.033(5)
C2UA 0.055(6) 0.108(7) 0.143(7) -0.010(6) -0.007(6) 0.038(5)
C3UA 0.067(7) 0.104(7) 0.134(7) -0.010(6) -0.004(6) 0.040(5)
C4UA 0.093(8) 0.105(7) 0.127(7) -0.013(6) 0.003(7) 0.024(7)

loop_
_atom_type_symbol
_atom_type_description
_atom_type_scat_dispersion_real
_atom_type_scat_dispersion_imag
_atom_type_scat_source
C C 0.0181 0.0091 'International Tables Vol C Tables 4.2.6.8 and 6.1.1.4'
H H 0.0000 0.0000 'International Tables Vol C Tables 4.2.6.8 and 6.1.1.4'
N N 0.0311 0.0180 'International Tables Vol C Tables 4.2.6.8 and 6.1.1.4'
O O 0.0492 0.0322 'International Tables Vol C Tables 4.2.6.8 and 6.1.1.4'
K K 0.3868 1.0657 'International Tables Vol C Tables 4.2.6.8 and 6.1.1.4'
Co Co -2.3653 3.6143 'International Tables Vol C Tables 4.2.6.8 and 6.1.1.4'

loop_
_geom_angle_atom_site_label_1
_geom_angle_atom_site_label_2
_geom_angle_atom_site_label_3
_geom_angle
_geom_angle_site_symmetry_1
_geom_angle_site_symmetry_3
_geom_angle_publ_flag
C3 N3 Co1 179(2) . . ?
N3 C3 Co2 174.4(13) . . ?
C3A N3A Co2 176(2) . . ?
N3A C3A Co1 173(2) . . ?
N201 Co1 N301 112.34(13) . . ?
N201 Co1 N101 115.11(13) . . ?
N301 Co1 N101 113.31(13) . . ?
N201 Co1 C3A 100.1(10) . . ?
N301 Co1 C3A 109.6(16) . . ?
N101 Co1 C3A 105.2(18) . . ?
N201 Co1 N3 108.4(5) . . ?
N301 Co1 N3 104.2(7) . . ?
N101 Co1 N3 102.2(7) . . ?
C3A Co1 N3 8.4(13) . . ?
N201 Co1 N1 74.91(12) . . ?
N301 Co1 N1 74.98(12) . . ?
N101 Co1 N1 75.27(12) . . ?
C3A Co1 N1 174.4(11) . . ?
N3 Co1 N1 176.6(5) . . ?
C201 N1 C301 113.3(3) . . ?
C201 N1 C101 113.3(3) . . ?
C301 N1 C101 114.1(4) . . ?
C201 N1 Co1 105.2(2) . . ?
C301 N1 Co1 105.1(2) . . ?
C101 N1 Co1 104.5(2) . . ?
N1 C101 C102 109.8(3) . . ?
N1 C101 H10A 109.7 . . ?
C102 C101 H10A 109.7 . . ?
N1 C101 H10B 109.7 . . ?
C102 C101 H10B 109.7 . . ?
H10A C101 H10B 108.2 . . ?
N101 C102 C101 107.2(3) . . ?
N101 C102 H10C 110.3 . . ?
C101 C102 H10C 110.3 . . ?
N101 C102 H10D 110.3 . . ?
C101 C102 H10D 110.3 . . ?
H10C C102 H10D 108.5 . . ?
C103 N101 C102 115.9(3) . . ?
C103 N101 Co1 131.7(3) . . ?
C102 N101 Co1 112.3(2) . . ?
O101 C103 N101 127.1(4) . . ?
O101 C103 C104 120.1(3) . . ?
N101 C103 C104 112.8(3) . . ?
N1 C201 C202 109.6(3) . . ?
N1 C201 H20A 109.8 . . ?
C202 C201 H20A 109.8 . . ?
N1 C201 H20B 109.8 . . ?
C202 C201 H20B 109.8 . . ?
H20A C201 H20B 108.2 . . ?
N201 C202 C201 107.7(3) . . ?
N201 C202 H20C 110.2 . . ?
C201 C202 H20C 110.2 . . ?
N201 C202 H20D 110.2 . . ?
C201 C202 H20D 110.2 . . ?
H20C C202 H20D 108.5 . . ?
C203 N201 C202 116.1(3) . . ?
C203 N201 Co1 129.7(3) . . ?
C202 N201 Co1 113.9(3) . . ?
O201 C203 N201 128.0(4) . . ?
O201 C203 C204 119.7(3) . . ?
N201 C203 C204 112.3(3) . . ?
N1 C301 C302 110.5(3) . . ?
N1 C301 H30A 109.5 . . ?
C302 C301 H30A 109.5 . . ?
N1 C301 H30B 109.5 . . ?
C302 C301 H30B 109.5 . . ?
H30A C301 H30B 108.1 . . ?
N301 C302 C301 107.2(3) . . ?
N301 C302 H30C 110.3 . . ?
C301 C302 H30C 110.3 . . ?
N301 C302 H30D 110.3 . . ?
C301 C302 H30D 110.3 . . ?
H30C C302 H30D 108.5 . . ?
C303 N301 C302 116.4(3) . . ?
C303 N301 Co1 128.3(2) . . ?
C302 N301 Co1 114.1(3) . . ?
O301 C303 N301 126.7(4) . . ?
O301 C303 C304 119.9(3) . . ?
N301 C303 C304 113.5(3) . . ?
N202 Co2 N102 114.49(14) . . ?
N202 Co2 C3 107.8(6) . . ?
N102 Co2 C3 101.9(7) . . ?
N202 Co2 N302 114.91(13) . . ?
N102 Co2 N302 113.67(15) . . ?
C3 Co2 N302 102.1(8) . . ?
N202 Co2 N3A 99.1(7) . . ?
N102 Co2 N3A 106.9(10) . . ?
C3 Co2 N3A 8.8(11) . . ?
N302 Co2 N3A 105.9(11) . . ?
N202 Co2 N2 76.28(14) . . ?
N102 Co2 N2 75.82(13) . . ?
C3 Co2 N2 175.9(6) . . ?
N302 Co2 N2 75.95(13) . . ?
N3A Co2 N2 175.3(7) . . ?
C212 N2 C112 112.7(4) . . ?
C212 N2 C312 112.5(4) . . ?
C112 N2 C312 111.6(4) . . ?
C212 N2 Co2 106.5(3) . . ?
C112 N2 Co2 106.9(2) . . ?
C312 N2 Co2 106.1(2) . . ?
N102 C111 C112 108.0(4) . . ?
N102 C111 H11A 110.1 . . ?
C112 C111 H11A 110.1 . . ?
N102 C111 H11B 110.1 . . ?
C112 C111 H11B 110.1 . . ?
H11A C111 H11B 108.4 . . ?
N2 C112 C111 109.2(4) . . ?
N2 C112 H11C 109.8 . . ?
C111 C112 H11C 109.8 . . ?
N2 C112 H11D 109.8 . . ?
C111 C112 H11D 109.8 . . ?
H11C C112 H11D 108.3 . . ?
C110 N102 C111 114.4(3) . . ?
C110 N102 Co2 131.1(3) . . ?
C111 N102 Co2 114.4(3) . . ?
C110 O102 K1 155.5(3) . . ?
O102 C110 N102 126.3(4) . . ?
O102 C110 C106 117.3(3) . . ?
N102 C110 C106 116.3(3) . . ?
N202 C211 C212 109.1(4) . . ?
N202 C211 H21A 109.9 . . ?
C212 C211 H21A 109.9 . . ?
N202 C211 H21B 109.9 . . ?
C212 C211 H21B 109.9 . . ?
H21A C211 H21B 108.3 . . ?
N2 C212 C211 109.8(3) . . ?
N2 C212 H21C 109.7 . . ?
C211 C212 H21C 109.7 . . ?
N2 C212 H21D 109.7 . . ?
C211 C212 H21D 109.7 . . ?
H21C C212 H21D 108.2 . . ?
C210 N202 C211 115.0(4) . . ?
C210 N202 Co2 130.2(3) . . ?
C211 N202 Co2 113.6(3) . . ?
C210 O202 K2 164.1(3) . . ?
O202 C210 N202 126.6(4) . . ?
O202 C210 C206 116.1(4) . . ?
N202 C210 C206 117.3(4) . . ?
N302 C311 C312 108.8(4) . . ?
N302 C311 H31A 109.9 . . ?
C312 C311 H31A 109.9 . . ?
N302 C311 H31B 109.9 . . ?
C312 C311 H31B 109.9 . . ?
H31A C311 H31B 108.3 . . ?
N2 C312 C311 109.8(4) . . ?
N2 C312 H31C 109.7 . . ?
C311 C312 H31C 109.7 . . ?
N2 C312 H31D 109.7 . . ?
C311 C312 H31D 109.7 . . ?
H31C C312 H31D 108.2 . . ?
C310 N302 C311 114.2(4) . . ?
C310 N302 Co2 131.3(3) . . ?
C311 N302 Co2 114.0(3) . . ?
C310 O302 K3 147.2(3) . . ?
O302 C310 N302 126.0(4) . . ?
O302 C310 C306 118.0(3) . . ?
N302 C310 C306 116.0(4) . . ?
C109 C104 C105 119.4(3) . . ?
C109 C104 C103 120.7(3) . . ?
C105 C104 C103 119.9(3) . . ?
C106 C105 C104 120.4(4) . . ?
C106 C105 H105 119.8 . . ?
C104 C105 H105 119.8 . . ?
C107 C106 C105 120.1(3) . . ?
C107 C106 C110 120.4(3) . . ?
C105 C106 C110 119.5(4) . . ?
C106 C107 C108 118.9(3) . . ?
C106 C107 H107 120.5 . . ?
C108 C107 H107 120.5 . . ?
C104 C109 C108 120.1(3) . . ?
C104 C109 H109 120.0 . . ?
C108 C109 H109 120.0 . . ?
O103 C108 C109 120.9(3) . . ?
O103 C108 C107 118.1(3) . . ?
C109 C108 C107 120.8(4) . . ?
C108 O103 C113 118.1(3) . . ?
C114 C113 O103 117.0(4) . . ?
C114 C113 C118 123.6(4) . . ?
O103 C113 C118 119.4(3) . . ?
C113 C114 C115 116.8(4) . . ?
C113 C114 H114 121.6 . . ?
C115 C114 H114 121.6 . . ?
O104 C115 C116 116.3(4) . . ?
O104 C115 C114 123.1(5) . . ?
C116 C115 C114 120.6(4) . . ?
C115 O104 C119 122.7(5) . . ?
C115 O104 C19A 113.9(6) . . ?
C119 O104 C19A 32.3(8) . . ?
O104 C119 C120 102.0(6) . . ?
O104 C119 H11E 111.4 . . ?
C120 C119 H11E 111.4 . . ?
O104 C119 H11F 111.4 . . ?
C120 C119 H11F 111.4 . . ?
H11E C119 H11F 109.2 . . ?
C119 C120 C121 111.7(8) . . ?
C119 C120 H12A 109.3 . . ?
C121 C120 H12A 109.3 . . ?
C119 C120 H12B 109.3 . . ?
C121 C120 H12B 109.3 . . ?
H12A C120 H12B 107.9 . . ?
C120 C121 H12C 109.5 . . ?
C120 C121 H12D 109.5 . . ?
H12C C121 H12D 109.5 . . ?
C120 C121 H12E 109.5 . . ?
H12C C121 H12E 109.5 . . ?
H12D C121 H12E 109.5 . . ?
C20A C19A O104 118.6(10) . . ?
C20A C19A H19A 107.7 . . ?
O104 C19A H19A 107.7 . . ?
C20A C19A H19B 107.7 . . ?
O104 C19A H19B 107.7 . . ?
H19A C19A H19B 107.1 . . ?
C19A C20A C21A 119.6(10) . . ?
C19A C20A H20E 107.4 . . ?
C21A C20A H20E 107.4 . . ?
C19A C20A H20F 107.4 . . ?
C21A C20A H20F 107.4 . . ?
H20E C20A H20F 107.0 . . ?
C20A C21A H21E 109.5 . . ?
C20A C21A H21F 109.5 . . ?
H21E C21A H21F 109.5 . . ?
C20A C21A H21G 109.5 . . ?
H21E C21A H21G 109.5 . . ?
H21F C21A H21G 109.5 . . ?
C117 C116 C115 120.9(4) . . ?
C117 C116 H116 119.6 . . ?
C115 C116 H116 119.6 . . ?
C113 C118 C117 118.1(4) . . ?
C113 C118 H118 121.0 . . ?
C117 C118 H118 121.0 . . ?
C116 C117 O105 124.3(4) . . ?
C116 C117 C118 119.8(4) . . ?
O105 C117 C118 115.9(4) . . ?
C117 O105 C122 117.5(4) . . ?
O105 C122 C123 109.0(4) . . ?
O105 C122 H12F 109.9 . . ?
C123 C122 H12F 109.9 . . ?
O105 C122 H12G 109.9 . . ?
C123 C122 H12G 109.9 . . ?
H12F C122 H12G 108.3 . . ?
C122 C123 C124 115.1(5) . . ?
C122 C123 H12H 108.5 . . ?
C124 C123 H12H 108.5 . . ?
C122 C123 H12I 108.5 . . ?
C124 C123 H12I 108.5 . . ?
H12H C123 H12I 107.5 . . ?
C123 C124 H12J 109.5 . . ?
C123 C124 H12K 109.5 . . ?
H12J C124 H12K 109.5 . . ?
C123 C124 H12L 109.5 . . ?
H12J C124 H12L 109.5 . . ?
H12K C124 H12L 109.5 . . ?
C209 C204 C205 119.9(4) . . ?
C209 C204 C203 119.3(4) . . ?
C205 C204 C203 120.7(4) . . ?
C206 C205 C204 120.2(4) . . ?
C206 C205 H205 119.9 . . ?
C204 C205 H205 119.9 . . ?
C205 C206 C207 120.3(4) . . ?
C205 C206 C210 118.9(4) . . ?
C207 C206 C210 120.7(4) . . ?
C208 C207 C206 118.6(4) . . ?
C208 C207 H207 120.7 . . ?
C206 C207 H207 120.7 . . ?
C204 C209 C208 119.4(4) . . ?
C204 C209 H209 120.3 . . ?
C208 C209 H209 120.3 . . ?
C207 C208 C209 121.2(4) . . ?
C207 C208 O203 118.8(4) . . ?
C209 C208 O203 119.8(4) . . ?
C213 O203 C208 117.6(3) . . ?
C214 C213 C218 121.9(5) . . ?
C214 C213 O203 116.2(4) . . ?
C218 C213 O203 121.9(4) . . ?
C213 C214 C215 116.7(4) . . ?
C213 C214 H214 121.7 . . ?
C215 C214 H214 121.7 . . ?
C216 C215 O204 116.0(5) . . ?
C216 C215 C214 122.1(5) . . ?
O204 C215 C214 121.9(4) . . ?
C215 O204 C19B 118.8(6) . . ?
C215 O204 C219 117.1(6) . . ?
C19B O204 C219 19.6(16) . . ?
O204 C219 C220 108.3(7) . . ?
O204 C219 H21H 110.0 . . ?
C220 C219 H21H 110.0 . . ?
O204 C219 H21I 110.0 . . ?
C220 C219 H21I 110.0 . . ?
H21H C219 H21I 108.4 . . ?
C221 C220 C219 107.6(10) . . ?
C221 C220 H22A 110.2 . . ?
C219 C220 H22A 110.2 . . ?
C221 C220 H22B 110.2 . . ?
C219 C220 H22B 110.2 . . ?
H22A C220 H22B 108.5 . . ?
C220 C221 H22C 109.5 . . ?
C220 C221 H22D 109.5 . . ?
H22C C221 H22D 109.5 . . ?
C220 C221 H22E 109.5 . . ?
H22C C221 H22E 109.5 . . ?
H22D C221 H22E 109.5 . . ?
O204 C19B C20B 108.0(8) . . ?
O204 C19B H19C 110.1 . . ?
C20B C19B H19C 110.1 . . ?
O204 C19B H19D 110.1 . . ?
C20B C19B H19D 110.1 . . ?
H19C C19B H19D 108.4 . . ?
C21B C20B C19B 109.7(10) . . ?
C21B C20B H20G 109.7 . . ?
C19B C20B H20G 109.7 . . ?
C21B C20B H20H 109.7 . . ?
C19B C20B H20H 109.7 . . ?
H20G C20B H20H 108.2 . . ?
C20B C21B H21J 109.5 . . ?
C20B C21B H21K 109.5 . . ?
H21J C21B H21K 109.5 . . ?
C20B C21B H21L 109.5 . . ?
H21J C21B H21L 109.5 . . ?
H21K C21B H21L 109.5 . . ?
C215 C216 C217 120.9(6) . . ?
C215 C216 H216 119.6 . . ?
C217 C216 H216 119.6 . . ?
C213 C218 C217 119.4(4) . . ?
C213 C218 H218 120.3 . . ?
C217 C218 H218 120.3 . . ?
O205 C217 C216 117.7(6) . . ?
O205 C217 C218 123.3(6) . . ?
C216 C217 C218 119.0(5) . . ?
C22B O205 C222 84.9(10) . . ?
C22B O205 C217 126.9(10) . . ?
C222 O205 C217 128.5(7) . . ?
O205 C222 C223 111.1(7) . . ?
O205 C222 H22F 109.4 . . ?
C223 C222 H22F 109.4 . . ?
O205 C222 H22G 109.4 . . ?
C223 C222 H22G 109.4 . . ?
H22F C222 H22G 108.0 . . ?
C224 C223 C222 112.3(8) . . ?
C224 C223 H22H 109.1 . . ?
C222 C223 H22H 109.1 . . ?
C224 C223 H22I 109.1 . . ?
C222 C223 H22I 109.1 . . ?
H22H C223 H22I 107.9 . . ?
C223 C224 H22J 109.5 . . ?
C223 C224 H22K 109.5 . . ?
H22J C224 H22K 109.5 . . ?
C223 C224 H22L 109.5 . . ?
H22J C224 H22L 109.5 . . ?
H22K C224 H22L 109.5 . . ?
O205 C22B C23B 114.9(14) . . ?
O205 C22B H22M 108.5 . . ?
C23B C22B H22M 108.5 . . ?
O205 C22B H22N 108.5 . . ?
C23B C22B H22N 108.5 . . ?
H22M C22B H22N 107.5 . . ?
C24B C23B C22B 111.9(16) . . ?
C24B C23B H23A 109.2 . . ?
C22B C23B H23A 109.2 . . ?
C24B C23B H23B 109.2 . . ?
C22B C23B H23B 109.2 . . ?
H23A C23B H23B 107.9 . . ?
C23B C24B H24A 109.5 . . ?
C23B C24B H24B 109.5 . . ?
H24A C24B H24B 109.5 . . ?
C23B C24B H24C 109.5 . . ?
H24A C24B H24C 109.5 . . ?
H24B C24B H24C 109.5 . . ?
C305 C304 C309 119.4(3) . . ?
C305 C304 C303 120.0(3) . . ?
C309 C304 C303 120.6(3) . . ?
C306 C305 C304 120.7(3) . . ?
C306 C305 H305 119.6 . . ?
C304 C305 H305 119.6 . . ?
C305 C306 C307 119.8(4) . . ?
C305 C306 C310 118.9(3) . . ?
C307 C306 C310 121.3(3) . . ?
C308 C307 C306 118.6(4) . . ?
C308 C307 H307 120.7 . . ?
C306 C307 H307 120.7 . . ?
C304 C309 C308 119.4(4) . . ?
C304 C309 H309 120.3 . . ?
C308 C309 H309 120.3 . . ?
C307 C308 C309 121.7(3) . . ?
C307 C308 O303 118.6(4) . . ?
C309 C308 O303 119.6(4) . . ?
C313 O303 C308 114.7(3) . . ?
C314 C313 C318 123.8(4) . . ?
C314 C313 O303 117.7(4) . . ?
C318 C313 O303 118.5(4) . . ?
C313 C314 C315 116.2(4) . . ?
C313 C314 H314 121.9 . . ?
C315 C314 H314 121.9 . . ?
O304 C315 C316 117.1(5) . . ?
O304 C315 C314 122.7(5) . . ?
C316 C315 C314 120.3(4) . . ?
C315 O304 C19C 118.6(11) . . ?
C315 O304 C319 119.8(8) . . ?
C19C O304 C319 15.1(15) . . ?
O304 C319 C320 110.2(12) . . ?
O304 C319 H31E 109.6 . . ?
C320 C319 H31E 109.6 . . ?
O304 C319 H31F 109.6 . . ?
C320 C319 H31F 109.6 . . ?
H31E C319 H31F 108.1 . . ?
C321 C320 C319 112.3(12) . . ?
C321 C320 H32A 109.1 . . ?
C319 C320 H32A 109.1 . . ?
C321 C320 H32B 109.1 . . ?
C319 C320 H32B 109.1 . . ?
H32A C320 H32B 107.9 . . ?
C320 C321 H32C 109.5 . . ?
C320 C321 H32D 109.5 . . ?
H32C C321 H32D 109.5 . . ?
C320 C321 H32E 109.5 . . ?
H32C C321 H32E 109.5 . . ?
H32D C321 H32E 109.5 . . ?
O304 C19C C20C 113.9(16) . . ?
O304 C19C H19E 108.8 . . ?
C20C C19C H19E 108.8 . . ?
O304 C19C H19F 108.8 . . ?
C20C C19C H19F 108.8 . . ?
H19E C19C H19F 107.7 . . ?
C19C C20C C21C 112.6(17) . . ?
C19C C20C H20I 109.1 . . ?
C21C C20C H20I 109.1 . . ?
C19C C20C H20J 109.1 . . ?
C21C C20C H20J 109.1 . . ?
H20I C20C H20J 107.8 . . ?
C20C C21C H21M 109.5 . . ?
C20C C21C H21N 109.5 . . ?
H21M C21C H21N 109.5 . . ?
C20C C21C H21O 109.5 . . ?
H21M C21C H21O 109.5 . . ?
H21N C21C H21O 109.5 . . ?
C317 C316 C315 121.8(4) . . ?
C317 C316 H316 119.1 . . ?
C315 C316 H316 119.1 . . ?
C313 C318 C317 118.6(4) . . ?
C313 C318 H318 120.7 . . ?
C317 C318 H318 120.7 . . ?
C316 C317 O305 125.6(4) . . ?
C316 C317 C318 119.3(4) . . ?
O305 C317 C318 115.1(4) . . ?
C317 O305 C322 119.1(4) . . ?
O305 C322 C323 107.5(4) . . ?
O305 C322 H32F 110.2 . . ?
C323 C322 H32F 110.2 . . ?
O305 C322 H32G 110.2 . . ?
C323 C322 H32G 110.2 . . ?
H32F C322 H32G 108.5 . . ?
C322 C323 C324 113.9(5) . . ?
C322 C323 H32H 108.8 . . ?
C324 C323 H32H 108.8 . . ?
C322 C323 H32I 108.8 . . ?
C324 C323 H32I 108.8 . . ?
H32H C323 H32I 107.7 . . ?
C323 C324 H32J 109.5 . . ?
C323 C324 H32K 109.5 . . ?
H32J C324 H32K 109.5 . . ?
C323 C324 H32L 109.5 . . ?
H32J C324 H32L 109.5 . . ?
H32K C324 H32L 109.5 . . ?
O102 K1 O14D 92.4(6) . . ?
O102 K1 O16 85.97(12) . . ?
O14D K1 O16 135.6(4) . . ?
O102 K1 O15D 85.9(6) . . ?
O14D K1 O15D 63.2(4) . . ?
O16 K1 O15D 72.5(4) . . ?
O102 K1 O13D 111.8(7) . . ?
O14D K1 O13D 61.6(4) . . ?
O16 K1 O13D 156.5(5) . . ?
O15D K1 O13D 122.2(5) . . ?
O102 K1 O14 89.51(10) . . ?
O14D K1 O14 14.5(4) . . ?
O16 K1 O14 121.22(10) . . ?
O15D K1 O14 48.7(4) . . ?
O13D K1 O14 75.8(4) . . ?
O102 K1 O12 108.21(14) . . ?
O14D K1 O12 103.9(4) . . ?
O16 K1 O12 118.71(10) . . ?
O15D K1 O12 161.9(5) . . ?
O13D K1 O12 42.5(4) . . ?
O14 K1 O12 118.27(10) . . ?
O102 K1 O16D 84.6(7) . . ?
O14D K1 O16D 124.2(5) . . ?
O16 K1 O16D 11.5(4) . . ?
O15D K1 O16D 61.1(4) . . ?
O13D K1 O16D 163.1(10) . . ?
O14 K1 O16D 109.8(4) . . ?
O12 K1 O16D 129.9(4) . . ?
O102 K1 O15 82.97(12) . . ?
O14D K1 O15 75.5(4) . . ?
O16 K1 O15 60.25(9) . . ?
O15D K1 O15 12.5(4) . . ?
O13D K1 O15 134.5(5) . . ?
O14 K1 O15 61.02(9) . . ?
O12 K1 O15 168.81(13) . . ?
O16D K1 O15 48.8(4) . . ?
O102 K1 O13 116.65(11) . . ?
O14D K1 O13 45.9(4) . . ?
O16 K1 O13 157.10(13) . . ?
O15D K1 O13 103.9(4) . . ?
O13D K1 O13 18.5(5) . . ?
O14 K1 O13 59.32(10) . . ?
O12 K1 O13 59.93(11) . . ?
O16D K1 O13 154.3(7) . . ?
O15 K1 O13 116.10(11) . . ?
O102 K1 O12D 99.1(6) . . ?
O14D K1 O12D 119.5(5) . . ?
O16 K1 O12D 104.4(4) . . ?
O15D K1 O12D 174.1(8) . . ?
O13D K1 O12D 59.0(4) . . ?
O14 K1 O12D 134.1(4) . . ?
O12 K1 O12D 17.1(4) . . ?
O16D K1 O12D 115.9(5) . . ?
O15 K1 O12D 164.5(4) . . ?
O13 K1 O12D 76.9(4) . . ?
O102 K1 O11 105.73(11) . . ?
O14D K1 O11 158.1(5) . . ?
O16 K1 O11 59.62(9) . . ?
O15D K1 O11 129.2(4) . . ?
O13D K1 O11 99.5(4) . . ?
O14 K1 O11 164.66(11) . . ?
O12 K1 O11 59.13(10) . . ?
O16D K1 O11 70.8(4) . . ?
O15 K1 O11 118.19(10) . . ?
O13 K1 O11 113.26(10) . . ?
O12D K1 O11 46.4(4) . . ?
C22 O11 C11 110.8(4) . . ?
C22 O11 K1 106.1(3) . . ?
C11 O11 K1 108.5(3) . . ?
O11 C11 C12 109.1(5) . . ?
O11 C11 H11G 109.9 . . ?
C12 C11 H11G 109.9 . . ?
O11 C11 H11H 109.9 . . ?
C12 C11 H11H 109.9 . . ?
H11G C11 H11H 108.3 . . ?
O12 C12 C11 108.3(4) . . ?
O12 C12 H12M 110.0 . . ?
C11 C12 H12M 110.0 . . ?
O12 C12 H12N 110.0 . . ?
C11 C12 H12N 110.0 . . ?
H12M C12 H12N 108.4 . . ?
C13 O12 C12 113.4(4) . . ?
C13 O12 K1 119.1(3) . . ?
C12 O12 K1 120.0(3) . . ?
O12 C13 C14 110.0(5) . . ?
O12 C13 H13A 109.7 . . ?
C14 C13 H13A 109.7 . . ?
O12 C13 H13B 109.7 . . ?
C14 C13 H13B 109.7 . . ?
H13A C13 H13B 108.2 . . ?
O13 C14 C13 111.9(6) . . ?
O13 C14 H14A 109.2 . . ?
C13 C14 H14A 109.2 . . ?
O13 C14 H14B 109.2 . . ?
C13 C14 H14B 109.2 . . ?
H14A C14 H14B 107.9 . . ?
C15 O13 C14 111.6(4) . . ?
C15 O13 K1 115.5(3) . . ?
C14 O13 K1 107.4(4) . . ?
O13 C15 C16 110.2(4) . . ?
O13 C15 H15A 109.6 . . ?
C16 C15 H15A 109.6 . . ?
O13 C15 H15B 109.6 . . ?
C16 C15 H15B 109.6 . . ?
H15A C15 H15B 108.1 . . ?
O14 C16 C15 108.6(4) . . ?
O14 C16 H16A 110.0 . . ?
C15 C16 H16A 110.0 . . ?
O14 C16 H16B 110.0 . . ?
C15 C16 H16B 110.0 . . ?
H16A C16 H16B 108.3 . . ?
C17 O14 C16 112.4(4) . . ?
C17 O14 K1 115.8(3) . . ?
C16 O14 K1 116.1(3) . . ?
O14 C17 C18 109.4(4) . . ?
O14 C17 H17A 109.8 . . ?
C18 C17 H17A 109.8 . . ?
O14 C17 H17B 109.8 . . ?
C18 C17 H17B 109.8 . . ?
H17A C17 H17B 108.2 . . ?
O15 C18 C17 108.9(4) . . ?
O15 C18 K1 52.87(19) . . ?
C17 C18 K1 84.0(2) . . ?
O15 C18 H18A 109.9 . . ?
C17 C18 H18A 109.9 . . ?
K1 C18 H18A 161.7 . . ?
O15 C18 H18B 109.9 . . ?
C17 C18 H18B 109.9 . . ?
K1 C18 H18B 76.3 . . ?
H18A C18 H18B 108.3 . . ?
C19 O15 C18 112.2(4) . . ?
C19 O15 K1 106.5(3) . . ?
C18 O15 K1 103.6(3) . . ?
O15 C19 C20 109.2(4) . . ?
O15 C19 K1 50.9(2) . . ?
C20 C19 K1 81.6(3) . . ?
O15 C19 H19I 109.8 . . ?
C20 C19 H19I 109.8 . . ?
K1 C19 H19I 80.9 . . ?
O15 C19 H19J 109.8 . . ?
C20 C19 H19J 109.8 . . ?
K1 C19 H19J 160.6 . . ?
H19I C19 H19J 108.3 . . ?
O16 C20 C19 108.8(4) . . ?
O16 C20 H20M 109.9 . . ?
C19 C20 H20M 109.9 . . ?
O16 C20 H20N 109.9 . . ?
C19 C20 H20N 109.9 . . ?
H20M C20 H20N 108.3 . . ?
C20 O16 C21 114.4(4) . . ?
C20 O16 K1 121.1(3) . . ?
C21 O16 K1 122.6(3) . . ?
O16 C21 C22 108.3(4) . . ?
O16 C21 H21Q 110.0 . . ?
C22 C21 H21Q 110.0 . . ?
O16 C21 H21R 110.0 . . ?
C22 C21 H21R 110.0 . . ?
H21Q C21 H21R 108.4 . . ?
O11 C22 C21 109.9(4) . . ?
O11 C22 H22Q 109.7 . . ?
C21 C22 H22Q 109.7 . . ?
O11 C22 H22R 109.7 . . ?
C21 C22 H22R 109.7 . . ?
H22Q C22 H22R 108.2 . . ?
C22D O11D C11D 111.4(18) . . ?
C22D O11D K1 113.6(15) . . ?
C11D O11D K1 107.0(15) . . ?
O11D C11D C12D 110(2) . . ?
O11D C11D H11I 109.8 . . ?
C12D C11D H11I 109.8 . . ?
O11D C11D H11J 109.8 . . ?
C12D C11D H11J 109.8 . . ?
H11I C11D H11J 108.2 . . ?
O12D C12D C11D 107.6(19) . . ?
O12D C12D H12O 110.2 . . ?
C11D C12D H12O 110.2 . . ?
O12D C12D H12P 110.2 . . ?
C11D C12D H12P 110.2 . . ?
H12O C12D H12P 108.5 . . ?
C13D O12D C12D 114.0(19) . . ?
C13D O12D K1 113.8(12) . . ?
C12D O12D K1 118.8(14) . . ?
O12D C13D C14D 112.4(19) . . ?
O12D C13D H13C 109.1 . . ?
C14D C13D H13C 109.1 . . ?
O12D C13D H13D 109.1 . . ?
C14D C13D H13D 109.1 . . ?
H13C C13D H13D 107.8 . . ?
O13D C14D C13D 105.2(18) . . ?
O13D C14D H14C 110.7 . . ?
C13D C14D H14C 110.7 . . ?
O13D C14D H14D 110.7 . . ?
C13D C14D H14D 110.7 . . ?
H14C C14D H14D 108.8 . . ?
C14D O13D C15D 132(2) . . ?
C14D O13D K1 106.7(18) . . ?
C15D O13D K1 115.7(12) . . ?
O13D C15D C16D 114.6(17) . . ?
O13D C15D H15C 108.6 . . ?
C16D C15D H15C 108.6 . . ?
O13D C15D H15D 108.6 . . ?
C16D C15D H15D 108.6 . . ?
H15C C15D H15D 107.6 . . ?
O14D C16D C15D 111.6(19) . . ?
O14D C16D K1 41.9(8) . . ?
C15D C16D K1 80.2(10) . . ?
O14D C16D H16C 109.3 . . ?
C15D C16D H16C 109.3 . . ?
K1 C16D H16C 95.8 . . ?
O14D C16D H16D 109.3 . . ?
C15D C16D H16D 109.3 . . ?
K1 C16D H16D 148.9 . . ?
H16C C16D H16D 108.0 . . ?
C17D O14D C16D 113.1(15) . . ?
C17D O14D K1 115.4(10) . . ?
C16D O14D K1 117.3(12) . . ?
O14D C17D C18D 110.6(15) . . ?
O14D C17D K1 43.5(7) . . ?
C18D C17D K1 74.9(8) . . ?
O14D C17D H17C 109.5 . . ?
C18D C17D H17C 109.5 . . ?
K1 C17D H17C 147.5 . . ?
O14D C17D H17D 109.5 . . ?
C18D C17D H17D 109.5 . . ?
K1 C17D H17D 100.0 . . ?
H17C C17D H17D 108.1 . . ?
O15D C18D C17D 107.8(15) . . ?
O15D C18D K1 48.8(9) . . ?
C17D C18D K1 80.3(8) . . ?
O15D C18D H18C 110.1 . . ?
C17D C18D H18C 110.1 . . ?
K1 C18D H18C 158.9 . . ?
O15D C18D H18D 110.1 . . ?
C17D C18D H18D 110.1 . . ?
K1 C18D H18D 83.6 . . ?
H18C C18D H18D 108.5 . . ?
C19D O15D C18D 112.1(16) . . ?
C19D O15D K1 110.8(13) . . ?
C18D O15D K1 108.0(12) . . ?
O15D C19D C20D 110.5(18) . . ?
O15D C19D K1 46.8(9) . . ?
C20D C19D K1 84.7(10) . . ?
O15D C19D H19K 109.5 . . ?
C20D C19D H19K 109.5 . . ?
K1 C19D H19K 83.4 . . ?
O15D C19D H19L 109.5 . . ?
C20D C19D H19L 109.5 . . ?
K1 C19D H19L 156.3 . . ?
H19K C19D H19L 108.1 . . ?
O16D C20D C19D 108.7(16) . . ?
O16D C20D H20O 109.9 . . ?
C19D C20D H20O 109.9 . . ?
O16D C20D H20P 109.9 . . ?
C19D C20D H20P 109.9 . . ?
H20O C20D H20P 108.3 . . ?
C20D O16D C21D 114.4(17) . . ?
C20D O16D K1 116.3(11) . . ?
C21D O16D K1 120.0(14) . . ?
O16D C21D C22D 109(2) . . ?
O16D C21D H21P 109.9 . . ?
C22D C21D H21P 109.9 . . ?
O16D C21D H21S 109.9 . . ?
C22D C21D H21S 109.9 . . ?
H21P C21D H21S 108.3 . . ?
O11D C22D C21D 110.9(19) . . ?
O11D C22D H22O 109.5 . . ?
C21D C22D H22O 109.5 . . ?
O11D C22D H22P 109.5 . . ?
C21D C22D H22P 109.5 . . ?
H22O C22D H22P 108.0 . . ?
O202 K2 O34D 99.4(6) . . ?
O202 K2 O33D 114.6(8) . . ?
O34D K2 O33D 64.6(4) . . ?
O202 K2 O32 114.3(2) . . ?
O34D K2 O32 128.0(5) . . ?
O33D K2 O32 65.7(4) . . ?
O202 K2 O35D 94.2(4) . . ?
O34D K2 O35D 62.7(4) . . ?
O33D K2 O35D 122.9(6) . . ?
O32 K2 O35D 144.1(5) . . ?
O202 K2 O36 86.09(15) . . ?
O34D K2 O36 103.0(4) . . ?
O33D K2 O36 156.6(8) . . ?
O32 K2 O36 117.2(2) . . ?
O35D K2 O36 40.3(3) . . ?
O202 K2 O33 119.4(2) . . ?
O34D K2 O33 69.2(4) . . ?
O33D K2 O33 6.6(7) . . ?
O32 K2 O33 60.06(19) . . ?
O35D K2 O33 124.9(4) . . ?
O36 K2 O33 153.8(3) . . ?
O202 K2 O32D 107.7(6) . . ?
O34D K2 O32D 124.4(5) . . ?
O33D K2 O32D 60.2(4) . . ?
O32 K2 O32D 10.3(6) . . ?
O35D K2 O32D 154.1(7) . . ?
O36 K2 O32D 125.9(4) . . ?
O33 K2 O32D 55.3(5) . . ?
O202 K2 O34 102.78(15) . . ?
O34D K2 O34 11.0(3) . . ?
O33D K2 O34 53.6(4) . . ?
O32 K2 O34 117.7(2) . . ?
O35D K2 O34 73.2(3) . . ?
O36 K2 O34 113.50(17) . . ?
O33 K2 O34 58.34(16) . . ?
O32D K2 O34 113.6(4) . . ?
O202 K2 O31 106.60(15) . . ?
O34D K2 O31 146.2(5) . . ?
O33D K2 O31 120.1(5) . . ?
O32 K2 O31 58.45(19) . . ?
O35D K2 O31 93.8(4) . . ?
O36 K2 O31 58.79(18) . . ?
O33 K2 O31 113.57(19) . . ?
O32D K2 O31 67.2(4) . . ?
O34 K2 O31 148.67(17) . . ?
O202 K2 O36D 87.4(5) . . ?
O34D K2 O36D 119.5(5) . . ?
O33D K2 O36D 157.3(9) . . ?
O32 K2 O36D 101.3(4) . . ?
O35D K2 O36D 56.8(4) . . ?
O36 K2 O36D 16.9(3) . . ?
O33 K2 O36D 151.3(5) . . ?
O32D K2 O36D 109.5(5) . . ?
O34 K2 O36D 129.7(4) . . ?
O31 K2 O36D 42.9(4) . . ?
O202 K2 O35 95.06(14) . . ?
O34D K2 O35 46.2(4) . . ?
O33D K2 O35 108.1(5) . . ?
O32 K2 O35 150.1(2) . . ?
O35D K2 O35 16.6(3) . . ?
O36 K2 O35 56.81(17) . . ?
O33 K2 O35 111.12(19) . . ?
O32D K2 O35 157.1(6) . . ?
O34 K2 O35 56.79(15) . . ?
O31 K2 O35 109.35(17) . . ?
O36D K2 O35 73.4(4) . . ?
C42 O31 C31 114.5(7) . . ?
C42 O31 K2 107.3(6) . . ?
C31 O31 K2 107.2(5) . . ?
C32 C31 O31 111.0(8) . . ?
C32 C31 H31I 109.4 . . ?
O31 C31 H31I 109.4 . . ?
C32 C31 H31J 109.4 . . ?
O31 C31 H31J 109.4 . . ?
H31I C31 H31J 108.0 . . ?
O32 C32 C31 110.1(8) . . ?
O32 C32 H32M 109.6 . . ?
C31 C32 H32M 109.6 . . ?
O32 C32 H32N 109.6 . . ?
C31 C32 H32N 109.6 . . ?
H32M C32 H32N 108.1 . . ?
C32 O32 C33 111.0(7) . . ?
C32 O32 K2 124.4(6) . . ?
C33 O32 K2 121.6(5) . . ?
O32 C33 C34 106.2(7) . . ?
O32 C33 H33A 110.5 . . ?
C34 C33 H33A 110.5 . . ?
O32 C33 H33B 110.5 . . ?
C34 C33 H33B 110.5 . . ?
H33A C33 H33B 108.7 . . ?
O33 C34 C33 112.7(9) . . ?
O33 C34 K2 52.3(5) . . ?
C33 C34 K2 85.3(5) . . ?
O33 C34 H34A 109.1 . . ?
C33 C34 H34A 109.1 . . ?
K2 C34 H34A 160.7 . . ?
O33 C34 H34B 109.1 . . ?
C33 C34 H34B 109.1 . . ?
K2 C34 H34B 78.0 . . ?
H34A C34 H34B 107.8 . . ?
C35 O33 C34 116.8(7) . . ?
C35 O33 K2 109.4(5) . . ?
C34 O33 K2 104.7(6) . . ?
O33 C35 C36 112.1(8) . . ?
O33 C35 H35A 109.2 . . ?
C36 C35 H35A 109.2 . . ?
O33 C35 H35B 109.2 . . ?
C36 C35 H35B 109.2 . . ?
H35A C35 H35B 107.9 . . ?
O34 C36 C35 108.7(6) . . ?
O34 C36 H36A 110.0 . . ?
C35 C36 H36A 110.0 . . ?
O34 C36 H36B 110.0 . . ?
C35 C36 H36B 110.0 . . ?
H36A C36 H36B 108.3 . . ?
C37 O34 C36 115.6(6) . . ?
C37 O34 K2 117.8(5) . . ?
C36 O34 K2 117.4(4) . . ?
O34 C37 C38 110.3(6) . . ?
O34 C37 H37A 109.6 . . ?
C38 C37 H37A 109.6 . . ?
O34 C37 H37B 109.6 . . ?
C38 C37 H37B 109.6 . . ?
H37A C37 H37B 108.1 . . ?
O35 C38 C37 108.3(6) . . ?
O35 C38 H38A 110.0 . . ?
C37 C38 H38A 110.0 . . ?
O35 C38 H38B 110.0 . . ?
C37 C38 H38B 110.0 . . ?
H38A C38 H38B 108.4 . . ?
C38 O35 C39 114.5(6) . . ?
C38 O35 K2 112.2(4) . . ?
C39 O35 K2 105.7(5) . . ?
O35 C39 C40 111.0(7) . . ?
O35 C39 H39A 109.4 . . ?
C40 C39 H39A 109.4 . . ?
O35 C39 H39B 109.4 . . ?
C40 C39 H39B 109.4 . . ?
H39A C39 H39B 108.0 . . ?
O36 C40 C39 108.8(7) . . ?
O36 C40 H40A 109.9 . . ?
C39 C40 H40A 109.9 . . ?
O36 C40 H40B 109.9 . . ?
C39 C40 H40B 109.9 . . ?
H40A C40 H40B 108.3 . . ?
C41 O36 C40 113.4(7) . . ?
C41 O36 K2 119.5(5) . . ?
C40 O36 K2 122.2(5) . . ?
O36 C41 C42 109.2(9) . . ?
O36 C41 H41A 109.8 . . ?
C42 C41 H41A 109.8 . . ?
O36 C41 H41B 109.8 . . ?
C42 C41 H41B 109.8 . . ?
H41A C41 H41B 108.3 . . ?
O31 C42 C41 110.3(8) . . ?
O31 C42 H42A 109.6 . . ?
C41 C42 H42A 109.6 . . ?
O31 C42 H42B 109.6 . . ?
C41 C42 H42B 109.6 . . ?
H42A C42 H42B 108.1 . . ?
C31D O31D C42D 115(2) . . ?
C31D O31D K2 100.4(17) . . ?
C42D O31D K2 122.0(11) . . ?
O31D C31D C32D 108.2(19) . . ?
O31D C31D H31G 110.1 . . ?
C32D C31D H31G 110.1 . . ?
O31D C31D H31H 110.1 . . ?
C32D C31D H31H 110.1 . . ?
H31G C31D H31H 108.4 . . ?
O32D C32D C31D 110.9(19) . . ?
O32D C32D H32O 109.5 . . ?
C31D C32D H32O 109.5 . . ?
O32D C32D H32P 109.5 . . ?
C31D C32D H32P 109.5 . . ?
H32O C32D H32P 108.0 . . ?
C33D O32D C32D 110.5(18) . . ?
C33D O32D K2 112.9(14) . . ?
C32D O32D K2 121.2(12) . . ?
O32D C33D C34D 112.2(19) . . ?
O32D C33D H33C 109.2 . . ?
C34D C33D H33C 109.2 . . ?
O32D C33D H33D 109.2 . . ?
C34D C33D H33D 109.2 . . ?
H33C C33D H33D 107.9 . . ?
O33D C34D C33D 106.5(18) . . ?
O33D C34D H34C 110.4 . . ?
C33D C34D H34C 110.4 . . ?
O33D C34D H34D 110.4 . . ?
C33D C34D H34D 110.4 . . ?
H34C C34D H34D 108.6 . . ?
C35D O33D C34D 116.3(17) . . ?
C35D O33D K2 106.3(12) . . ?
C34D O33D K2 116.8(16) . . ?
O33D C35D C36D 109.0(16) . . ?
O33D C35D K2 50.2(9) . . ?
C36D C35D K2 80.3(7) . . ?
O33D C35D H35C 109.9 . . ?
C36D C35D H35C 109.9 . . ?
K2 C35D H35C 82.8 . . ?
O33D C35D H35D 109.9 . . ?
C36D C35D H35D 109.9 . . ?
K2 C35D H35D 160.1 . . ?
H35C C35D H35D 108.3 . . ?
O34D C36D C35D 109.9(14) . . ?
O34D C36D K2 41.9(7) . . ?
C35D C36D K2 74.4(8) . . ?
O34D C36D H36C 109.7 . . ?
C35D C36D H36C 109.7 . . ?
K2 C36D H36C 102.5 . . ?
O34D C36D H36D 109.7 . . ?
C35D C36D H36D 109.7 . . ?
K2 C36D H36D 144.9 . . ?
H36C C36D H36D 108.2 . . ?
C37D O34D C36D 113.4(14) . . ?
C37D O34D K2 120.1(10) . . ?
C36D O34D K2 116.3(9) . . ?
O34D C37D C38D 112.3(16) . . ?
O34D C37D K2 39.5(7) . . ?
C38D C37D K2 79.9(10) . . ?
O34D C37D H37C 109.1 . . ?
C38D C37D H37C 109.1 . . ?
K2 C37D H37C 144.2 . . ?
O34D C37D H37D 109.1 . . ?
C38D C37D H37D 109.1 . . ?
K2 C37D H37D 101.0 . . ?
H37C C37D H37D 107.9 . . ?
O35D C38D C37D 112.2(15) . . ?
O35D C38D H38C 109.2 . . ?
C37D C38D H38C 109.2 . . ?
O35D C38D H38D 109.2 . . ?
C37D C38D H38D 109.2 . . ?
H38C C38D H38D 107.9 . . ?
C38D O35D C39D 111.8(14) . . ?
C38D O35D K2 112.0(13) . . ?
C39D O35D K2 109.4(11) . . ?
O35D C39D C40D 106.0(17) . . ?
O35D C39D K2 47.8(8) . . ?
C40D C39D K2 89.5(10) . . ?
O35D C39D H39C 110.5 . . ?
C40D C39D H39C 110.5 . . ?
K2 C39D H39C 75.6 . . ?
O35D C39D H39D 110.5 . . ?
C40D C39D H39D 110.5 . . ?
K2 C39D H39D 155.3 . . ?
H39C C39D H39D 108.7 . . ?
O36D C40D C39D 109.0(15) . . ?
O36D C40D H40C 109.9 . . ?
C39D C40D H40C 109.9 . . ?
O36D C40D H40D 109.9 . . ?
C39D C40D H40D 109.9 . . ?
H40C C40D H40D 108.3 . . ?
C40D O36D C41D 111.7(15) . . ?
C40D O36D K2 116.0(10) . . ?
C41D O36D K2 125.2(14) . . ?
O36D C41D C42D 113.1(17) . . ?
O36D C41D H41C 109.0 . . ?
C42D C41D H41C 109.0 . . ?
O36D C41D H41D 109.0 . . ?
C42D C41D H41D 109.0 . . ?
H41C C41D H41D 107.8 . . ?
O31D C42D C41D 118.6(18) . . ?
O31D C42D H42C 107.7 . . ?
C41D C42D H42C 107.7 . . ?
O31D C42D H42D 107.7 . . ?
C41D C42D H42D 107.7 . . ?
H42C C42D H42D 107.1 . . ?
O51D K3 O302 97.7(7) . . ?
O51D K3 O52D 66.1(5) . . ?
O302 K3 O52D 80.5(11) . . ?
O51D K3 O53 125.3(6) . . ?
O302 K3 O53 86.20(12) . . ?
O52D K3 O53 60.8(6) . . ?
O51D K3 O55 106.5(5) . . ?
O302 K3 O55 123.59(11) . . ?
O52D K3 O55 155.9(11) . . ?
O53 K3 O55 116.16(12) . . ?
O51D K3 O56D 62.7(4) . . ?
O302 K3 O56D 134.3(6) . . ?
O52D K3 O56D 120.0(9) . . ?
O53 K3 O56D 139.3(6) . . ?
O55 K3 O56D 44.5(5) . . ?
O51D K3 O53D 126.8(8) . . ?
O302 K3 O53D 79.1(8) . . ?
O52D K3 O53D 60.9(5) . . ?
O53 K3 O53D 7.2(9) . . ?
O55 K3 O53D 119.3(5) . . ?
O56D K3 O53D 146.3(10) . . ?
O51D K3 O51 8.1(5) . . ?
O302 K3 O51 92.93(13) . . ?
O52D K3 O51 58.7(6) . . ?
O53 K3 O51 118.69(12) . . ?
O55 K3 O51 114.62(11) . . ?
O56D K3 O51 70.6(5) . . ?
O53D K3 O51 119.6(5) . . ?
O51D K3 O52 66.6(6) . . ?
O302 K3 O52 82.08(15) . . ?
O52D K3 O52 1.8(12) . . ?
O53 K3 O52 59.99(10) . . ?
O55 K3 O52 154.32(15) . . ?
O56D K3 O52 119.4(5) . . ?
O53D K3 O52 60.3(5) . . ?
O51 K3 O52 59.23(11) . . ?
O51D K3 O54 154.1(7) . . ?
O302 K3 O54 108.20(12) . . ?
O52D K3 O54 117.7(7) . . ?
O53 K3 O54 58.54(11) . . ?
O55 K3 O54 58.70(11) . . ?
O56D K3 O54 97.5(5) . . ?
O53D K3 O54 60.8(5) . . ?
O51 K3 O54 157.98(14) . . ?
O52 K3 O54 116.43(13) . . ?
O51D K3 O56 48.6(5) . . ?
O302 K3 O56 128.43(11) . . ?
O52D K3 O56 108.4(7) . . ?
O53 K3 O56 143.40(12) . . ?
O55 K3 O56 58.34(10) . . ?
O56D K3 O56 14.1(5) . . ?
O53D K3 O56 150.4(9) . . ?
O51 K3 O56 56.57(10) . . ?
O52 K3 O56 108.05(11) . . ?
O54 K3 O56 110.99(11) . . ?
O51D K3 O55D 118.8(5) . . ?
O302 K3 O55D 120.8(5) . . ?
O52D K3 O55D 154.9(12) . . ?
O53 K3 O55D 104.4(5) . . ?
O55 K3 O55D 12.6(4) . . ?
O56D K3 O55D 56.4(4) . . ?
O53D K3 O55D 107.1(6) . . ?
O51 K3 O55D 126.9(4) . . ?
O52 K3 O55D 153.1(5) . . ?
O54 K3 O55D 46.3(4) . . ?
O56 K3 O55D 70.4(4) . . ?
C51 O51 C62 112.1(4) . . ?
C51 O51 K3 116.4(3) . . ?
C62 O51 K3 120.9(3) . . ?
O51 C51 C52 108.0(5) . . ?
O51 C51 H51A 110.1 . . ?
C52 C51 H51A 110.1 . . ?
O51 C51 H51B 110.1 . . ?
C52 C51 H51B 110.1 . . ?
H51A C51 H51B 108.4 . . ?
O52 C52 C51 107.1(5) . . ?
O52 C52 K3 54.4(3) . . ?
C51 C52 K3 87.7(3) . . ?
O52 C52 H52A 110.3 . . ?
C51 C52 H52A 110.3 . . ?
K3 C52 H52A 160.2 . . ?
O52 C52 H52B 110.3 . . ?
C51 C52 H52B 110.3 . . ?
K3 C52 H52B 70.8 . . ?
H52A C52 H52B 108.5 . . ?
C52 O52 C53 110.4(4) . . ?
C52 O52 K3 101.8(4) . . ?
C53 O52 K3 104.4(3) . . ?
O52 C53 C54 109.4(5) . . ?
O52 C53 K3 52.3(2) . . ?
C54 C53 K3 82.9(3) . . ?
O52 C53 H53A 109.8 . . ?
C54 C53 H53A 109.8 . . ?
K3 C53 H53A 78.2 . . ?
O52 C53 H53B 109.8 . . ?
C54 C53 H53B 109.8 . . ?
K3 C53 H53B 161.7 . . ?
H53A C53 H53B 108.2 . . ?
O53 C54 C53 108.9(4) . . ?
O53 C54 H54A 109.9 . . ?
C53 C54 H54A 109.9 . . ?
O53 C54 H54B 109.9 . . ?
C53 C54 H54B 109.9 . . ?
H54A C54 H54B 108.3 . . ?
C54 O53 C55 114.4(4) . . ?
C54 O53 K3 121.3(3) . . ?
C55 O53 K3 124.0(3) . . ?
O53 C55 C56 107.9(4) . . ?
O53 C55 H55A 110.1 . . ?
C56 C55 H55A 110.1 . . ?
O53 C55 H55B 110.1 . . ?
C56 C55 H55B 110.1 . . ?
H55A C55 H55B 108.4 . . ?
O54 C56 C55 108.5(4) . . ?
O54 C56 H56A 110.0 . . ?
C55 C56 H56A 110.0 . . ?
O54 C56 H56B 110.0 . . ?
C55 C56 H56B 110.0 . . ?
H56A C56 H56B 108.4 . . ?
C57 O54 C56 113.1(4) . . ?
C57 O54 K3 105.1(3) . . ?
C56 O54 K3 105.2(3) . . ?
O54 C57 C58 108.6(4) . . ?
O54 C57 H57A 110.0 . . ?
C58 C57 H57A 110.0 . . ?
O54 C57 H57B 110.0 . . ?
C58 C57 H57B 110.0 . . ?
H57A C57 H57B 108.4 . . ?
O55 C58 C57 108.7(4) . . ?
O55 C58 H58A 109.9 . . ?
C57 C58 H58A 109.9 . . ?
O55 C58 H58B 109.9 . . ?
C57 C58 H58B 109.9 . . ?
H58A C58 H58B 108.3 . . ?
C59 O55 C58 112.2(4) . . ?
C59 O55 K3 121.1(3) . . ?
C58 O55 K3 119.7(3) . . ?
O55 C59 C60 110.9(5) . . ?
O55 C59 H59A 109.5 . . ?
C60 C59 H59A 109.5 . . ?
O55 C59 H59B 109.5 . . ?
C60 C59 H59B 109.5 . . ?
H59A C59 H59B 108.0 . . ?
O56 C60 C59 108.9(4) . . ?
O56 C60 H60A 109.9 . . ?
C59 C60 H60A 109.9 . . ?
O56 C60 H60B 109.9 . . ?
C59 C60 H60B 109.9 . . ?
H60A C60 H60B 108.3 . . ?
C61 O56 C60 111.0(4) . . ?
C61 O56 K3 112.7(3) . . ?
C60 O56 K3 110.1(3) . . ?
O56 C61 C62 109.3(4) . . ?
O56 C61 H61A 109.8 . . ?
C62 C61 H61A 109.8 . . ?
O56 C61 H61B 109.8 . . ?
C62 C61 H61B 109.8 . . ?
H61A C61 H61B 108.3 . . ?
O51 C62 C61 108.2(4) . . ?
O51 C62 H62A 110.1 . . ?
C61 C62 H62A 110.1 . . ?
O51 C62 H62B 110.1 . . ?
C61 C62 H62B 110.1 . . ?
H62A C62 H62B 108.4 . . ?
C62D O51D C51D 110.6(12) . . ?
C62D O51D K3 119.8(9) . . ?
C51D O51D K3 115.0(8) . . ?
O51D C51D C52D 109.7(12) . . ?
O51D C51D K3 42.7(6) . . ?
C52D C51D K3 74.1(7) . . ?
O51D C51D H51C 109.7 . . ?
C52D C51D H51C 109.7 . . ?
K3 C51D H51C 146.1 . . ?
O51D C51D H51D 109.7 . . ?
C52D C51D H51D 109.7 . . ?
K3 C51D H51D 101.4 . . ?
H51C C51D H51D 108.2 . . ?
O52D C52D C51D 108.0(12) . . ?
O52D C52D K3 49.4(9) . . ?
C51D C52D K3 80.4(7) . . ?
O52D C52D H52C 110.1 . . ?
C51D C52D H52C 110.1 . . ?
K3 C52D H52C 159.5 . . ?
O52D C52D H52D 110.1 . . ?
C51D C52D H52D 110.1 . . ?
K3 C52D H52D 83.0 . . ?
H52C C52D H52D 108.4 . . ?
C53D O52D C52D 112.4(14) . . ?
C53D O52D K3 113.8(14) . . ?
C52D O52D K3 106.1(12) . . ?
O52D C53D C54D 110.1(17) . . ?
O52D C53D K3 44.1(10) . . ?
C54D C53D K3 86.3(10) . . ?
O52D C53D H53C 109.6 . . ?
C54D C53D H53C 109.6 . . ?
K3 C53D H53C 84.5 . . ?
O52D C53D H53D 109.6 . . ?
C54D C53D H53D 109.6 . . ?
K3 C53D H53D 153.7 . . ?
H53C C53D H53D 108.2 . . ?
O53D C54D C53D 111.9(14) . . ?
O53D C54D H54C 109.2 . . ?
C53D C54D H54C 109.2 . . ?
O53D C54D H54D 109.2 . . ?
C53D C54D H54D 109.2 . . ?
H54C C54D H54D 107.9 . . ?
C55D O53D C54D 113.7(14) . . ?
C55D O53D K3 128.3(13) . . ?
C54D O53D K3 113.4(10) . . ?
O53D C55D C56D 109.2(16) . . ?
O53D C55D H55C 109.8 . . ?
C56D C55D H55C 109.8 . . ?
O53D C55D H55D 109.8 . . ?
C56D C55D H55D 109.8 . . ?
H55C C55D H55D 108.3 . . ?
O54D C56D C55D 108.8(16) . . ?
O54D C56D H56C 109.9 . . ?
C55D C56D H56C 109.9 . . ?
O54D C56D H56D 109.9 . . ?
C55D C56D H56D 109.9 . . ?
H56C C56D H56D 108.3 . . ?
C57D O54D C56D 112.3(15) . . ?
C57D O54D K3 105.0(17) . . ?
C56D O54D K3 110.6(14) . . ?
O54D C57D C58D 109.3(15) . . ?
O54D C57D H57C 109.8 . . ?
C58D C57D H57C 109.8 . . ?
O54D C57D H57D 109.8 . . ?
C58D C57D H57D 109.8 . . ?
H57C C57D H57D 108.3 . . ?
O55D C58D C57D 109.7(15) . . ?
O55D C58D H58C 109.7 . . ?
C57D C58D H58C 109.7 . . ?
O55D C58D H58D 109.7 . . ?
C57D C58D H58D 109.7 . . ?
H58C C58D H58D 108.2 . . ?
C59D O55D C58D 115.4(15) . . ?
C59D O55D K3 110.4(11) . . ?
C58D O55D K3 119.8(10) . . ?
O55D C59D C60D 109.8(16) . . ?
O55D C59D H59C 109.7 . . ?
C60D C59D H59C 109.7 . . ?
O55D C59D H59D 109.7 . . ?
C60D C59D H59D 109.7 . . ?
H59C C59D H59D 108.2 . . ?
O56D C60D C59D 110.3(15) . . ?
O56D C60D H60C 109.6 . . ?
C59D C60D H60C 109.6 . . ?
O56D C60D H60D 109.6 . . ?
C59D C60D H60D 109.6 . . ?
H60C C60D H60D 108.1 . . ?
C60D O56D C61D 114.0(12) . . ?
C60D O56D K3 122.5(15) . . ?
C61D O56D K3 107.4(10) . . ?
O56D C61D C62D 108.0(12) . . ?
O56D C61D K3 49.9(8) . . ?
C62D C61D K3 76.4(6) . . ?
O56D C61D H61C 110.1 . . ?
C62D C61D H61C 110.1 . . ?
K3 C61D H61C 86.6 . . ?
O56D C61D H61D 110.1 . . ?
C62D C61D H61D 110.1 . . ?
K3 C61D H61D 159.2 . . ?
H61C C61D H61D 108.4 . . ?
O51D C62D C61D 110.2(12) . . ?
O51D C62D K3 39.5(6) . . ?
C61D C62D K3 79.1(7) . . ?
O51D C62D H62C 109.6 . . ?
C61D C62D H62C 109.6 . . ?
K3 C62D H62C 99.2 . . ?
O51D C62D H62D 109.6 . . ?
C61D C62D H62D 109.6 . . ?
K3 C62D H62D 145.6 . . ?
H62C C62D H62D 108.1 . . ?
C1S O1S C4S 109.3(6) . . ?
C1S O1S K1 106.9(5) . . ?
C4S O1S K1 107.1(7) . . ?
O1S C1S C2S 104.8(6) . . ?
O1S C1S H1S1 110.8 . . ?
C2S C1S H1S1 110.8 . . ?
O1S C1S H1S2 110.8 . . ?
C2S C1S H1S2 110.8 . . ?
H1S1 C1S H1S2 108.9 . . ?
C3S C2S C1S 104.1(7) . . ?
C3S C2S H2S1 110.9 . . ?
C1S C2S H2S1 110.9 . . ?
C3S C2S H2S2 110.9 . . ?
C1S C2S H2S2 110.9 . . ?
H2S1 C2S H2S2 109.0 . . ?
C2S C3S C4S 101.1(7) . . ?
C2S C3S H3S1 111.6 . . ?
C4S C3S H3S1 111.6 . . ?
C2S C3S H3S2 111.6 . . ?
C4S C3S H3S2 111.6 . . ?
H3S1 C3S H3S2 109.4 . . ?
O1S C4S C3S 105.1(7) . . ?
O1S C4S H4S1 110.7 . . ?
C3S C4S H4S1 110.7 . . ?
O1S C4S H4S2 110.7 . . ?
C3S C4S H4S2 110.7 . . ?
H4S1 C4S H4S2 108.8 . . ?
C4SA O1SA C1SA 107.2(10) . . ?
C4SA O1SA K1 109(3) . . ?
C1SA O1SA K1 124(3) . . ?
O1SA C1SA C2SA 104.6(10) . . ?
O1SA C1SA H1S3 110.8 . . ?
C2SA C1SA H1S3 110.8 . . ?
O1SA C1SA H1S4 110.8 . . ?
C2SA C1SA H1S4 110.8 . . ?
H1S3 C1SA H1S4 108.9 . . ?
C3SA C2SA C1SA 103.0(10) . . ?
C3SA C2SA H2S3 111.2 . . ?
C1SA C2SA H2S3 111.2 . . ?
C3SA C2SA H2S4 111.2 . . ?
C1SA C2SA H2S4 111.2 . . ?
H2S3 C2SA H2S4 109.1 . . ?
C2SA C3SA C4SA 104.1(10) . . ?
C2SA C3SA H3S3 110.9 . . ?
C4SA C3SA H3S3 110.9 . . ?
C2SA C3SA H3S4 110.9 . . ?
C4SA C3SA H3S4 110.9 . . ?
H3S3 C3SA H3S4 108.9 . . ?
O1SA C4SA C3SA 107.7(8) . . ?
O1SA C4SA H4S3 110.2 . . ?
C3SA C4SA H4S3 110.2 . . ?
O1SA C4SA H4S4 110.2 . . ?
C3SA C4SA H4S4 110.2 . . ?
H4S3 C4SA H4S4 108.5 . . ?
C1T O1T C4T 105.9(6) . . ?
O1T C1T C2T 108.0(6) . . ?
O1T C1T H1T1 110.1 . . ?
C2T C1T H1T1 110.1 . . ?
O1T C1T H1T2 110.1 . . ?
C2T C1T H1T2 110.1 . . ?
H1T1 C1T H1T2 108.4 . . ?
C3T C2T C1T 105.2(6) . . ?
C3T C2T H2T1 110.7 . . ?
C1T C2T H2T1 110.7 . . ?
C3T C2T H2T2 110.7 . . ?
C1T C2T H2T2 110.7 . . ?
H2T1 C2T H2T2 108.8 . . ?
C2T C3T C4T 103.7(6) . . ?
C2T C3T H3T1 111.0 . . ?
C4T C3T H3T1 111.0 . . ?
C2T C3T H3T2 111.0 . . ?
C4T C3T H3T2 111.0 . . ?
H3T1 C3T H3T2 109.0 . . ?
O1T C4T C3T 105.3(6) . . ?
O1T C4T H4T1 110.7 . . ?
C3T C4T H4T1 110.7 . . ?
O1T C4T H4T2 110.7 . . ?
C3T C4T H4T2 110.7 . . ?
H4T1 C4T H4T2 108.8 . . ?
C4TA O1TA C1TA 105.5(11) . . ?
O1TA C1TA C2TA 104.4(9) . . ?
O1TA C1TA H1T3 110.9 . . ?
C2TA C1TA H1T3 110.9 . . ?
O1TA C1TA H1T4 110.9 . . ?
C2TA C1TA H1T4 110.9 . . ?
H1T3 C1TA H1T4 108.9 . . ?
C3TA C2TA C1TA 104.8(9) . . ?
C3TA C2TA H2T3 110.8 . . ?
C1TA C2TA H2T3 110.8 . . ?
C3TA C2TA H2T4 110.8 . . ?
C1TA C2TA H2T4 110.8 . . ?
H2T3 C2TA H2T4 108.9 . . ?
C2TA C3TA C4TA 106.3(8) . . ?
C2TA C3TA H3T3 110.5 . . ?
C4TA C3TA H3T3 110.5 . . ?
C2TA C3TA H3T4 110.5 . . ?
C4TA C3TA H3T4 110.5 . . ?
H3T3 C3TA H3T4 108.7 . . ?
O1TA C4TA C3TA 106.6(9) . . ?
O1TA C4TA H4T3 110.4 . . ?
C3TA C4TA H4T3 110.4 . . ?
O1TA C4TA H4T4 110.4 . . ?
C3TA C4TA H4T4 110.4 . . ?
H4T3 C4TA H4T4 108.6 . . ?
C1U O1U C4U 108.8(6) . . ?
O1U C1U C2U 106.4(6) . . ?
O1U C1U H1U1 110.5 . . ?
C2U C1U H1U1 110.5 . . ?
O1U C1U H1U2 110.5 . . ?
C2U C1U H1U2 110.5 . . ?
H1U1 C1U H1U2 108.6 . . ?
C3U C2U C1U 105.0(7) . . ?
C3U C2U H2U1 110.7 . . ?
C1U C2U H2U1 110.7 . . ?
C3U C2U H2U2 110.7 . . ?
C1U C2U H2U2 110.7 . . ?
H2U1 C2U H2U2 108.8 . . ?
C2U C3U C4U 105.0(6) . . ?
C2U C3U H3U1 110.7 . . ?
C4U C3U H3U1 110.7 . . ?
C2U C3U H3U2 110.7 . . ?
C4U C3U H3U2 110.7 . . ?
H3U1 C3U H3U2 108.8 . . ?
O1U C4U C3U 102.4(6) . . ?
O1U C4U H4U1 111.3 . . ?
C3U C4U H4U1 111.3 . . ?
O1U C4U H4U2 111.3 . . ?
C3U C4U H4U2 111.3 . . ?
H4U1 C4U H4U2 109.2 . . ?
C4UA O1UA C1UA 106.2(8) . . ?
O1UA C1UA C2UA 107.9(8) . . ?
O1UA C1UA H1U3 110.1 . . ?
C2UA C1UA H1U3 110.1 . . ?
O1UA C1UA H1U4 110.1 . . ?
C2UA C1UA H1U4 110.1 . . ?
H1U3 C1UA H1U4 108.4 . . ?
C3UA C2UA C1UA 105.5(7) . . ?
C3UA C2UA H2U3 110.6 . . ?
C1UA C2UA H2U3 110.6 . . ?
C3UA C2UA H2U4 110.6 . . ?
C1UA C2UA H2U4 110.6 . . ?
H2U3 C2UA H2U4 108.8 . . ?
C2UA C3UA C4UA 107.1(7) . . ?
C2UA C3UA H3U3 110.3 . . ?
C4UA C3UA H3U3 110.3 . . ?
C2UA C3UA H3U4 110.3 . . ?
C4UA C3UA H3U4 110.3 . . ?
H3U3 C3UA H3U4 108.5 . . ?
O1UA C4UA C3UA 107.5(8) . . ?
O1UA C4UA H4U3 110.2 . . ?
C3UA C4UA H4U3 110.2 . . ?
O1UA C4UA H4U4 110.2 . . ?
C3UA C4UA H4U4 110.2 . . ?
H4U3 C4UA H4U4 108.5 . . ?

loop_
_geom_bond_atom_site_label_1
_geom_bond_atom_site_label_2
_geom_bond_distance
_geom_bond_site_symmetry_2
_geom_bond_publ_flag
N3 C3 1.159(10) . ?
N3 Co1 2.100(14) . ?
C3 Co2 2.074(18) . ?
N3A C3A 1.164(16) . ?
N3A Co2 2.11(3) . ?
C3A Co1 2.08(3) . ?
Co1 N201 2.044(3) . ?
Co1 N301 2.045(3) . ?
Co1 N101 2.047(3) . ?
Co1 N1 2.493(3) . ?
N1 C201 1.460(5) . ?
N1 C301 1.465(6) . ?
N1 C101 1.474(6) . ?
C101 C102 1.515(6) . ?
C101 H10A 0.9900 . ?
C101 H10B 0.9900 . ?
C102 N101 1.476(5) . ?
C102 H10C 0.9900 . ?
C102 H10D 0.9900 . ?
N101 C103 1.334(5) . ?
O101 C103 1.262(4) . ?
C103 C104 1.498(5) . ?
C201 C202 1.524(6) . ?
C201 H20A 0.9900 . ?
C201 H20B 0.9900 . ?
C202 N201 1.461(5) . ?
C202 H20C 0.9900 . ?
C202 H20D 0.9900 . ?
N201 C203 1.333(5) . ?
O201 C203 1.241(5) . ?
C203 C204 1.517(5) . ?
C301 C302 1.522(6) . ?
C301 H30A 0.9900 . ?
C301 H30B 0.9900 . ?
C302 N301 1.474(5) . ?
C302 H30C 0.9900 . ?
C302 H30D 0.9900 . ?
N301 C303 1.336(5) . ?
O301 C303 1.253(4) . ?
C303 C304 1.502(5) . ?
Co2 N202 2.057(4) . ?
Co2 N102 2.063(3) . ?
Co2 N302 2.078(4) . ?
Co2 N2 2.424(3) . ?
N2 C212 1.460(6) . ?
N2 C112 1.466(6) . ?
N2 C312 1.471(6) . ?
C111 N102 1.473(5) . ?
C111 C112 1.522(7) . ?
C111 H11A 0.9900 . ?
C111 H11B 0.9900 . ?
C112 H11C 0.9900 . ?
C112 H11D 0.9900 . ?
N102 C110 1.311(5) . ?
O102 C110 1.251(5) . ?
O102 K1 2.563(3) . ?
C110 C106 1.499(5) . ?
C211 N202 1.479(5) . ?
C211 C212 1.504(7) . ?
C211 H21A 0.9900 . ?
C211 H21B 0.9900 . ?
C212 H21C 0.9900 . ?
C212 H21D 0.9900 . ?
N202 C210 1.313(6) . ?
O202 C210 1.275(5) . ?
O202 K2 2.522(3) . ?
C210 C206 1.504(6) . ?
C311 N302 1.448(6) . ?
C311 C312 1.514(7) . ?
C311 H31A 0.9900 . ?
C311 H31B 0.9900 . ?
C312 H31C 0.9900 . ?
C312 H31D 0.9900 . ?
N302 C310 1.324(5) . ?
O302 C310 1.253(5) . ?
O302 K3 2.583(3) . ?
C310 C306 1.507(6) . ?
C104 C109 1.375(5) . ?
C104 C105 1.395(5) . ?
C105 C106 1.388(5) . ?
C105 H105 0.9500 . ?
C106 C107 1.386(6) . ?
C107 C108 1.396(5) . ?
C107 H107 0.9500 . ?
C109 C108 1.387(5) . ?
C109 H109 0.9500 . ?
C108 O103 1.386(5) . ?
O103 C113 1.387(4) . ?
C113 C114 1.367(6) . ?
C113 C118 1.386(5) . ?
C114 C115 1.403(6) . ?
C114 H114 0.9500 . ?
C115 O104 1.360(6) . ?
C115 C116 1.386(6) . ?
O104 C119 1.424(8) . ?
O104 C19A 1.450(9) . ?
C119 C120 1.449(9) . ?
C119 H11E 0.9900 . ?
C119 H11F 0.9900 . ?
C120 C121 1.503(9) . ?
C120 H12A 0.9900 . ?
C120 H12B 0.9900 . ?
C121 H12C 0.9800 . ?
C121 H12D 0.9800 . ?
C121 H12E 0.9800 . ?
C19A C20A 1.436(9) . ?
C19A H19A 0.9900 . ?
C19A H19B 0.9900 . ?
C20A C21A 1.500(10) . ?
C20A H20E 0.9900 . ?
C20A H20F 0.9900 . ?
C21A H21E 0.9800 . ?
C21A H21F 0.9800 . ?
C21A H21G 0.9800 . ?
C116 C117 1.366(6) . ?
C116 H116 0.9500 . ?
C118 C117 1.392(5) . ?
C118 H118 0.9500 . ?
C117 O105 1.375(5) . ?
O105 C122 1.416(5) . ?
C122 C123 1.476(7) . ?
C122 H12F 0.9900 . ?
C122 H12G 0.9900 . ?
C123 C124 1.503(8) . ?
C123 H12H 0.9900 . ?
C123 H12I 0.9900 . ?
C124 H12J 0.9800 . ?
C124 H12K 0.9800 . ?
C124 H12L 0.9800 . ?
C204 C209 1.383(6) . ?
C204 C205 1.387(6) . ?
C205 C206 1.375(6) . ?
C205 H205 0.9500 . ?
C206 C207 1.400(5) . ?
C207 C208 1.381(6) . ?
C207 H207 0.9500 . ?
C209 C208 1.388(6) . ?
C209 H209 0.9500 . ?
C208 O203 1.402(5) . ?
O203 C213 1.391(5) . ?
C213 C214 1.379(6) . ?
C213 C218 1.380(7) . ?
C214 C215 1.421(6) . ?
C214 H214 0.9500 . ?
C215 C216 1.355(7) . ?
C215 O204 1.363(6) . ?
O204 C19B 1.431(8) . ?
O204 C219 1.432(8) . ?
C219 C220 1.568(9) . ?
C219 H21H 0.9900 . ?
C219 H21I 0.9900 . ?
C220 C221 1.465(11) . ?
C220 H22A 0.9900 . ?
C220 H22B 0.9900 . ?
C221 H22C 0.9800 . ?
C221 H22D 0.9800 . ?
C221 H22E 0.9800 . ?
C19B C20B 1.557(9) . ?
C19B H19C 0.9900 . ?
C19B H19D 0.9900 . ?
C20B C21B 1.486(11) . ?
C20B H20G 0.9900 . ?
C20B H20H 0.9900 . ?
C21B H21J 0.9800 . ?
C21B H21K 0.9800 . ?
C21B H21L 0.9800 . ?
C216 C217 1.362(8) . ?
C216 H216 0.9500 . ?
C218 C217 1.422(8) . ?
C218 H218 0.9500 . ?
C217 O205 1.333(7) . ?
O205 C22B 1.322(11) . ?
O205 C222 1.331(8) . ?
C222 C223 1.492(9) . ?
C222 H22F 0.9900 . ?
C222 H22G 0.9900 . ?
C223 C224 1.448(10) . ?
C223 H22H 0.9900 . ?
C223 H22I 0.9900 . ?
C224 H22J 0.9800 . ?
C224 H22K 0.9800 . ?
C224 H22L 0.9800 . ?
C22B C23B 1.480(13) . ?
C22B H22M 0.9900 . ?
C22B H22N 0.9900 . ?
C23B C24B 1.446(14) . ?
C23B H23A 0.9900 . ?
C23B H23B 0.9900 . ?
C24B H24A 0.9800 . ?
C24B H24B 0.9800 . ?
C24B H24C 0.9800 . ?
C304 C305 1.386(5) . ?
C304 C309 1.387(5) . ?
C305 C306 1.386(5) . ?
C305 H305 0.9500 . ?
C306 C307 1.402(6) . ?
C307 C308 1.376(6) . ?
C307 H307 0.9500 . ?
C309 C308 1.388(6) . ?
C309 H309 0.9500 . ?
C308 O303 1.403(4) . ?
O303 C313 1.391(5) . ?
C313 C314 1.363(6) . ?
C313 C318 1.384(6) . ?
C314 C315 1.424(6) . ?
C314 H314 0.9500 . ?
C315 O304 1.345(6) . ?
C315 C316 1.377(6) . ?
O304 C19C 1.409(13) . ?
O304 C319 1.415(11) . ?
C319 C320 1.501(14) . ?
C319 H31E 0.9900 . ?
C319 H31F 0.9900 . ?
C320 C321 1.494(13) . ?
C320 H32A 0.9900 . ?
C320 H32B 0.9900 . ?
C321 H32C 0.9800 . ?
C321 H32D 0.9800 . ?
C321 H32E 0.9800 . ?
C19C C20C 1.484(15) . ?
C19C H19E 0.9900 . ?
C19C H19F 0.9900 . ?
C20C C21C 1.490(15) . ?
C20C H20I 0.9900 . ?
C20C H20J 0.9900 . ?
C21C H21M 0.9800 . ?
C21C H21N 0.9800 . ?
C21C H21O 0.9800 . ?
C316 C317 1.358(6) . ?
C316 H316 0.9500 . ?
C318 C317 1.393(6) . ?
C318 H318 0.9500 . ?
C317 O305 1.373(5) . ?
O305 C322 1.430(5) . ?
C322 C323 1.480(7) . ?
C322 H32F 0.9900 . ?
C322 H32G 0.9900 . ?
C323 C324 1.503(7) . ?
C323 H32H 0.9900 . ?
C323 H32I 0.9900 . ?
C324 H32J 0.9800 . ?
C324 H32K 0.9800 . ?
C324 H32L 0.9800 . ?
K1 O14D 2.666(16) . ?
K1 O16 2.686(3) . ?
K1 O15D 2.711(18) . ?
K1 O13D 2.787(16) . ?
K1 O14 2.790(3) . ?
K1 O12 2.792(3) . ?
K1 O16D 2.793(17) . ?
K1 O15 2.850(3) . ?
K1 O13 2.854(3) . ?
K1 O12D 2.870(15) . ?
K1 O11 2.910(3) . ?
O11 C22 1.410(6) . ?
O11 C11 1.431(7) . ?
C11 C12 1.489(8) . ?
C11 H11G 0.9900 . ?
C11 H11H 0.9900 . ?
C12 O12 1.429(6) . ?
C12 H12M 0.9900 . ?
C12 H12N 0.9900 . ?
O12 C13 1.414(7) . ?
C13 C14 1.462(8) . ?
C13 H13A 0.9900 . ?
C13 H13B 0.9900 . ?
C14 O13 1.427(7) . ?
C14 H14A 0.9900 . ?
C14 H14B 0.9900 . ?
O13 C15 1.403(6) . ?
C15 C16 1.489(7) . ?
C15 H15A 0.9900 . ?
C15 H15B 0.9900 . ?
C16 O14 1.418(5) . ?
C16 H16A 0.9900 . ?
C16 H16B 0.9900 . ?
O14 C17 1.407(5) . ?
C17 C18 1.483(6) . ?
C17 H17A 0.9900 . ?
C17 H17B 0.9900 . ?
C18 O15 1.425(5) . ?
C18 H18A 0.9900 . ?
C18 H18B 0.9900 . ?
O15 C19 1.415(5) . ?
C19 C20 1.489(7) . ?
C19 H19I 0.9900 . ?
C19 H19J 0.9900 . ?
C20 O16 1.408(6) . ?
C20 H20M 0.9900 . ?
C20 H20N 0.9900 . ?
O16 C21 1.414(6) . ?
C21 C22 1.492(8) . ?
C21 H21Q 0.9900 . ?
C21 H21R 0.9900 . ?
C22 H22Q 0.9900 . ?
C22 H22R 0.9900 . ?
O11D C22D 1.419(15) . ?
O11D C11D 1.423(15) . ?
C11D C12D 1.488(15) . ?
C11D H11I 0.9900 . ?
C11D H11J 0.9900 . ?
C12D O12D 1.415(15) . ?
C12D H12O 0.9900 . ?
C12D H12P 0.9900 . ?
O12D C13D 1.411(15) . ?
C13D C14D 1.502(16) . ?
C13D H13C 0.9900 . ?
C13D H13D 0.9900 . ?
C14D O13D 1.397(15) . ?
C14D H14C 0.9900 . ?
C14D H14D 0.9900 . ?
O13D C15D 1.375(14) . ?
C15D C16D 1.474(15) . ?
C15D H15C 0.9900 . ?
C15D H15D 0.9900 . ?
C16D O14D 1.419(14) . ?
C16D H16C 0.9900 . ?
C16D H16D 0.9900 . ?
O14D C17D 1.393(14) . ?
C17D C18D 1.489(14) . ?
C17D H17C 0.9900 . ?
C17D H17D 0.9900 . ?
C18D O15D 1.421(14) . ?
C18D H18C 0.9900 . ?
C18D H18D 0.9900 . ?
O15D C19D 1.413(14) . ?
C19D C20D 1.483(15) . ?
C19D H19K 0.9900 . ?
C19D H19L 0.9900 . ?
C20D O16D 1.416(15) . ?
C20D H20O 0.9900 . ?
C20D H20P 0.9900 . ?
O16D C21D 1.415(15) . ?
C21D C22D 1.487(15) . ?
C21D H21P 0.9900 . ?
C21D H21S 0.9900 . ?
C22D H22O 0.9900 . ?
C22D H22P 0.9900 . ?
K2 O34D 2.569(15) . ?
K2 O33D 2.695(18) . ?
K2 O32 2.723(6) . ?
K2 O35D 2.773(15) . ?
K2 O36 2.830(6) . ?
K2 O33 2.852(7) . ?
K2 O32D 2.867(15) . ?
K2 O34 2.913(6) . ?
K2 O31 2.919(6) . ?
K2 O36D 2.973(15) . ?
K2 O35 2.975(6) . ?
O31 C42 1.415(10) . ?
O31 C31 1.455(9) . ?
C31 C32 1.447(11) . ?
C31 H31I 0.9900 . ?
C31 H31J 0.9900 . ?
C32 O32 1.396(9) . ?
C32 H32M 0.9900 . ?
C32 H32N 0.9900 . ?
O32 C33 1.423(9) . ?
C33 C34 1.476(10) . ?
C33 H33A 0.9900 . ?
C33 H33B 0.9900 . ?
C34 O33 1.409(9) . ?
C34 H34A 0.9900 . ?
C34 H34B 0.9900 . ?
O33 C35 1.392(9) . ?
C35 C36 1.474(9) . ?
C35 H35A 0.9900 . ?
C35 H35B 0.9900 . ?
C36 O34 1.425(8) . ?
C36 H36A 0.9900 . ?
C36 H36B 0.9900 . ?
O34 C37 1.377(8) . ?
C37 C38 1.472(9) . ?
C37 H37A 0.9900 . ?
C37 H37B 0.9900 . ?
C38 O35 1.407(8) . ?
C38 H38A 0.9900 . ?
C38 H38B 0.9900 . ?
O35 C39 1.410(8) . ?
C39 C40 1.444(10) . ?
C39 H39A 0.9900 . ?
C39 H39B 0.9900 . ?
C40 O36 1.425(9) . ?
C40 H40A 0.9900 . ?
C40 H40B 0.9900 . ?
O36 C41 1.399(9) . ?
C41 C42 1.483(11) . ?
C41 H41A 0.9900 . ?
C41 H41B 0.9900 . ?
C42 H42A 0.9900 . ?
C42 H42B 0.9900 . ?
O31D C31D 1.403(15) . ?
O31D C42D 1.406(14) . ?
C31D C32D 1.485(15) . ?
C31D H31G 0.9900 . ?
C31D H31H 0.9900 . ?
C32D O32D 1.407(14) . ?
C32D H32O 0.9900 . ?
C32D H32P 0.9900 . ?
O32D C33D 1.396(15) . ?
C33D C34D 1.485(15) . ?
C33D H33C 0.9900 . ?
C33D H33D 0.9900 . ?
C34D O33D 1.432(14) . ?
C34D H34C 0.9900 . ?
C34D H34D 0.9900 . ?
O33D C35D 1.394(14) . ?
C35D C36D 1.493(15) . ?
C35D H35C 0.9900 . ?
C35D H35D 0.9900 . ?
C36D O34D 1.422(13) . ?
C36D H36C 0.9900 . ?
C36D H36D 0.9900 . ?
O34D C37D 1.409(13) . ?
C37D C38D 1.468(14) . ?
C37D H37C 0.9900 . ?
C37D H37D 0.9900 . ?
C38D O35D 1.404(14) . ?
C38D H38C 0.9900 . ?
C38D H38D 0.9900 . ?
O35D C39D 1.447(13) . ?
C39D C40D 1.485(14) . ?
C39D H39C 0.9900 . ?
C39D H39D 0.9900 . ?
C40D O36D 1.421(14) . ?
C40D H40C 0.9900 . ?
C40D H40D 0.9900 . ?
O36D C41D 1.427(14) . ?
C41D C42D 1.461(15) . ?
C41D H41C 0.9900 . ?
C41D H41D 0.9900 . ?
C42D H42C 0.9900 . ?
C42D H42D 0.9900 . ?
K3 O51D 2.55(2) . ?
K3 O52D 2.62(2) . ?
K3 O53 2.695(4) . ?
K3 O55 2.803(3) . ?
K3 O56D 2.813(17) . ?
K3 O53D 2.853(19) . ?
K3 O51 2.870(4) . ?
K3 O52 2.871(4) . ?
K3 O54 2.900(4) . ?
K3 O56 2.996(4) . ?
K3 O55D 3.136(18) . ?
O51 C51 1.412(6) . ?
O51 C62 1.432(6) . ?
C51 C52 1.515(7) . ?
C51 H51A 0.9900 . ?
C51 H51B 0.9900 . ?
C52 O52 1.429(7) . ?
C52 H52A 0.9900 . ?
C52 H52B 0.9900 . ?
O52 C53 1.432(6) . ?
C53 C54 1.472(8) . ?
C53 H53A 0.9900 . ?
C53 H53B 0.9900 . ?
C54 O53 1.416(6) . ?
C54 H54A 0.9900 . ?
C54 H54B 0.9900 . ?
O53 C55 1.425(5) . ?
C55 C56 1.496(7) . ?
C55 H55A 0.9900 . ?
C55 H55B 0.9900 . ?
C56 O54 1.428(6) . ?
C56 H56A 0.9900 . ?
C56 H56B 0.9900 . ?
O54 C57 1.422(6) . ?
C57 C58 1.487(8) . ?
C57 H57A 0.9900 . ?
C57 H57B 0.9900 . ?
C58 O55 1.428(6) . ?
C58 H58A 0.9900 . ?
C58 H58B 0.9900 . ?
O55 C59 1.421(6) . ?
C59 C60 1.495(7) . ?
C59 H59A 0.9900 . ?
C59 H59B 0.9900 . ?
C60 O56 1.435(5) . ?
C60 H60A 0.9900 . ?
C60 H60B 0.9900 . ?
O56 C61 1.407(6) . ?
C61 C62 1.479(7) . ?
C61 H61A 0.9900 . ?
C61 H61B 0.9900 . ?
C62 H62A 0.9900 . ?
C62 H62B 0.9900 . ?
O51D C62D 1.414(12) . ?
O51D C51D 1.428(12) . ?
C51D C52D 1.489(13) . ?
C51D H51C 0.9900 . ?
C51D H51D 0.9900 . ?
C52D O52D 1.432(12) . ?
C52D H52C 0.9900 . ?
C52D H52D 0.9900 . ?
O52D C53D 1.420(12) . ?
C53D C54D 1.462(13) . ?
C53D H53C 0.9900 . ?
C53D H53D 0.9900 . ?
C54D O53D 1.423(13) . ?
C54D H54C 0.9900 . ?
C54D H54D 0.9900 . ?
O53D C55D 1.401(12) . ?
C55D C56D 1.493(13) . ?
C55D H55C 0.9900 . ?
C55D H55D 0.9900 . ?
C56D O54D 1.415(12) . ?
C56D H56C 0.9900 . ?
C56D H56D 0.9900 . ?
O54D C57D 1.410(12) . ?
C57D C58D 1.482(12) . ?
C57D H57C 0.9900 . ?
C57D H57D 0.9900 . ?
C58D O55D 1.414(12) . ?
C58D H58C 0.9900 . ?
C58D H58D 0.9900 . ?
O55D C59D 1.407(12) . ?
C59D C60D 1.488(13) . ?
C59D H59C 0.9900 . ?
C59D H59D 0.9900 . ?
C60D O56D 1.406(12) . ?
C60D H60C 0.9900 . ?
C60D H60D 0.9900 . ?
O56D C61D 1.421(11) . ?
C61D C62D 1.483(12) . ?
C61D H61C 0.9900 . ?
C61D H61D 0.9900 . ?
C62D H62C 0.9900 . ?
C62D H62D 0.9900 . ?
O1S C1S 1.426(7) . ?
O1S C4S 1.433(8) . ?
C1S C2S 1.509(9) . ?
C1S H1S1 0.9900 . ?
C1S H1S2 0.9900 . ?
C2S C3S 1.465(11) . ?
C2S H2S1 0.9900 . ?
C2S H2S2 0.9900 . ?
C3S C4S 1.507(9) . ?
C3S H3S1 0.9900 . ?
C3S H3S2 0.9900 . ?
C4S H4S1 0.9900 . ?
C4S H4S2 0.9900 . ?
O1SA C4SA 1.435(9) . ?
O1SA C1SA 1.436(9) . ?
C1SA C2SA 1.514(10) . ?
C1SA H1S3 0.9900 . ?
C1SA H1S4 0.9900 . ?
C2SA C3SA 1.458(13) . ?
C2SA H2S3 0.9900 . ?
C2SA H2S4 0.9900 . ?
C3SA C4SA 1.508(10) . ?
C3SA H3S3 0.9900 . ?
C3SA H3S4 0.9900 . ?
C4SA H4S3 0.9900 . ?
C4SA H4S4 0.9900 . ?
O1T C1T 1.438(8) . ?
O1T C4T 1.445(8) . ?
C1T C2T 1.513(8) . ?
C1T H1T1 0.9900 . ?
C1T H1T2 0.9900 . ?
C2T C3T 1.457(10) . ?
C2T H2T1 0.9900 . ?
C2T H2T2 0.9900 . ?
C3T C4T 1.506(9) . ?
C3T H3T1 0.9900 . ?
C3T H3T2 0.9900 . ?
C4T H4T1 0.9900 . ?
C4T H4T2 0.9900 . ?
O1TA C4TA 1.439(9) . ?
O1TA C1TA 1.444(9) . ?
C1TA C2TA 1.507(10) . ?
C1TA H1T3 0.9900 . ?
C1TA H1T4 0.9900 . ?
C2TA C3TA 1.452(12) . ?
C2TA H2T3 0.9900 . ?
C2TA H2T4 0.9900 . ?
C3TA C4TA 1.508(9) . ?
C3TA H3T3 0.9900 . ?
C3TA H3T4 0.9900 . ?
C4TA H4T3 0.9900 . ?
C4TA H4T4 0.9900 . ?
O1U C1U 1.437(8) . ?
O1U C4U 1.437(7) . ?
C1U C2U 1.516(9) . ?
C1U H1U1 0.9900 . ?
C1U H1U2 0.9900 . ?
C2U C3U 1.418(11) . ?
C2U H2U1 0.9900 . ?
C2U H2U2 0.9900 . ?
C3U C4U 1.528(8) . ?
C3U H3U1 0.9900 . ?
C3U H3U2 0.9900 . ?
C4U H4U1 0.9900 . ?
C4U H4U2 0.9900 . ?
O1UA C4UA 1.434(9) . ?
O1UA C1UA 1.443(8) . ?
C1UA C2UA 1.495(9) . ?
C1UA H1U3 0.9900 . ?
C1UA H1U4 0.9900 . ?
C2UA C3UA 1.452(11) . ?
C2UA H2U3 0.9900 . ?
C2UA H2U4 0.9900 . ?
C3UA C4UA 1.505(9) . ?
C3UA H3U3 0.9900 . ?
C3UA H3U4 0.9900 . ?
C4UA H4U3 0.9900 . ?
C4UA H4U4 0.9900 . ?

loop_
_platon_squeeze_void_nr
_platon_squeeze_void_average_x
_platon_squeeze_void_average_y
_platon_squeeze_void_average_z
_platon_squeeze_void_volume
_platon_squeeze_void_count_electrons
_platon_squeeze_void_content
1 0.500 0.000 0.000 354 96 ' '
